data_7214101
loop_
_publ_author_name
'Malaestean, Iurie L.'
'Al\?ic\?i, Meliha Kutluca'
'Besson, Claire'
'Ellern, Arkady'
'K\"ogerler, Paul'

_publ_section_title
;
 Solid-state coexistence of {Zr12} and {Zr6} zirconium oxocarboxylate
 clusters
;
_journal_issue 1
_journal_name_full CrystEngComm
_journal_page_first 43
_journal_paper_doi 10.1039/c3ce41829d
_journal_volume 16
_journal_year 2014
_chemical_formula_sum 'C174 H287 Co8 N21 O119 Zr18'
_chemical_formula_weight 6690.63
_chemical_name_systematic
; 
 ? 
;
_space_group_crystal_system monoclinic
_space_group_IT_number 15
_space_group_name_Hall '-C 2yc'
_space_group_name_H-M_alt 'C 1 2/c 1'
_symmetry_space_group_name_Hall '-C 2yc'
_symmetry_space_group_name_H-M 'C 1 2/c 1'
_atom_sites_solution_hydrogens geom
_audit_creation_method SHELXL-2013
_cell_angle_alpha 90
_cell_angle_beta 123.6880(10)
_cell_angle_gamma 90
_cell_formula_units_Z 4
_cell_length_a 36.819(4)
_cell_length_b 31.046(3)
_cell_length_c 28.384(5)
_cell_measurement_reflns_used 9853
_cell_measurement_temperature 173(2)
_cell_measurement_theta_max 28.08
_cell_measurement_theta_min 2.35
_cell_volume 26997(6)
_computing_cell_refinement 'Bruker SAINT'
_computing_data_collection 'Bruker APEX2'
_computing_data_reduction 'Bruker SAINT'
_computing_molecular_graphics 'Bruker SHELXTL'
_computing_publication_material 'Bruker SHELXTL'
_computing_structure_refinement 'SHELXL-2013 (Sheldrick, 2013)'
_computing_structure_solution 'SHELXS-97 (Sheldrick, 2008)'
_diffrn_ambient_temperature 173(2)
_diffrn_measured_fraction_theta_full 0.868
_diffrn_measured_fraction_theta_max 0.999
_diffrn_measurement_device_type 'Bruker APEX-II CCD'
_diffrn_measurement_method '\f and \w scans'
_diffrn_radiation_type MoK\a
_diffrn_radiation_wavelength 0.71073
_diffrn_reflns_av_R_equivalents 0.0440
_diffrn_reflns_av_unetI/netI 0.0367
_diffrn_reflns_Laue_measured_fraction_full 0.868
_diffrn_reflns_Laue_measured_fraction_max 0.999
_diffrn_reflns_limit_h_max 42
_diffrn_reflns_limit_h_min -42
_diffrn_reflns_limit_k_max 35
_diffrn_reflns_limit_k_min -35
_diffrn_reflns_limit_l_max 32
_diffrn_reflns_limit_l_min -32
_diffrn_reflns_number 97371
_diffrn_reflns_point_group_measured_fraction_full 0.868
_diffrn_reflns_point_group_measured_fraction_max 0.999
_diffrn_reflns_theta_full 25.242
_diffrn_reflns_theta_max 23.999
_diffrn_reflns_theta_min 0.934
_exptl_absorpt_coefficient_mu 1.230
_exptl_absorpt_correction_T_max 0.74
_exptl_absorpt_correction_T_min 0.49
_exptl_absorpt_correction_type multi-scan
_exptl_absorpt_process_details 'Bruker SADABS'
_exptl_crystal_colour yellow
_exptl_crystal_density_diffrn 1.646
_exptl_crystal_description block
_exptl_crystal_F_000 13464
_exptl_crystal_size_max 0.240
_exptl_crystal_size_mid 0.160
_exptl_crystal_size_min 0.140
_refine_diff_density_max 2.660
_refine_diff_density_min -2.615
_refine_diff_density_rms 0.189
_refine_ls_extinction_method none
_refine_ls_goodness_of_fit_ref 1.100
_refine_ls_hydrogen_treatment constr
_refine_ls_matrix_type full
_refine_ls_number_parameters 1568
_refine_ls_number_reflns 21198
_refine_ls_number_restraints 735
_refine_ls_restrained_S_all 1.093
_refine_ls_R_factor_all 0.1198
_refine_ls_R_factor_gt 0.0752
_refine_ls_shift/su_max 0.001
_refine_ls_shift/su_mean 0.000
_refine_ls_structure_factor_coef Fsqd
_refine_ls_weighting_details 'w=1/[\s^2^(Fo^2^)+(0.1020P)^2^+1060.0345P] where P=(Fo^2^+2Fc^2^)/3'
_refine_ls_weighting_scheme calc
_refine_ls_wR_factor_gt 0.1916
_refine_ls_wR_factor_ref 0.2613
_reflns_Friedel_coverage 0.000
_reflns_number_gt 14830
_reflns_number_total 21198
_reflns_threshold_expression 'I > 2\s(I)'
_cod_data_source_file c3ce41829d.txt
_cod_data_source_block Kut005
_cod_original_cell_volume 26996(6)
_cod_database_code 7214101
_shelx_space_group_comment
; 
The symmetry employed for this shelxl refinement is uniquely defined 
by the following loop, which should always be used as a source of 
symmetry information in preference to the above space-group names. 
They are only intended as comments. 
;
_shelx_estimated_absorpt_t_min 0.757
_shelx_estimated_absorpt_t_max 0.847
_shelxl_version_number 2013-3

loop_
_space_group_symop_operation_xyz
'x, y, z'
'-x, y, -z+1/2'
'x+1/2, y+1/2, z'
'-x+1/2, y+1/2, -z+1/2'
'-x, -y, -z'
'x, -y, z-1/2'
'-x+1/2, -y+1/2, -z'
'x+1/2, -y+1/2, z-1/2'

loop_
_atom_site_label
_atom_site_type_symbol
_atom_site_fract_x
_atom_site_fract_y
_atom_site_fract_z
_atom_site_U_iso_or_equiv
_atom_site_adp_type
_atom_site_occupancy
_atom_site_site_symmetry_order
_atom_site_calc_flag
_atom_site_refinement_flags_posn
_atom_site_refinement_flags_adp
_atom_site_refinement_flags_occupancy
_atom_site_disorder_assembly
_atom_site_disorder_group
Co1 Co 0.78683(5) 0.29552(7) 0.41734(7) 0.0512(5) Uani 1 1 d . . . . .
Co2 Co 0.38124(6) 0.13170(6) 0.58016(7) 0.0536(5) Uani 1 1 d . . . . .
Co3 Co 0.57926(8) 0.04119(7) 0.74374(9) 0.0664(6) Uani 1 1 d . . . . .
Co4 Co 0.55952(5) 0.25558(5) 0.72870(7) 0.0421(4) Uani 1 1 d . . . . .
Zr1 Zr 0.60956(3) 0.37981(4) 0.20030(4) 0.0345(3) Uani 1 1 d . . . . .
Zr2 Zr 0.63378(3) 0.28141(3) 0.27235(4) 0.0304(3) Uani 1 1 d . . . . .
Zr3 Zr 0.66056(3) 0.37997(4) 0.34693(4) 0.0318(3) Uani 1 1 d . . . . .
Zr4 Zr 0.52445(3) 0.31406(3) 0.18111(4) 0.0266(2) Uani 1 1 d . . . . .
Zr5 Zr 0.57913(3) 0.31328(3) 0.33646(4) 0.0259(2) Uani 1 1 d . . . . .
Zr6 Zr 0.55175(3) 0.41598(3) 0.25867(4) 0.0305(3) Uani 1 1 d . . . . .
Zr7 Zr 0.47245(5) 0.08774(4) 0.67815(5) 0.0483(3) Uani 1 1 d . . . . .
Zr8 Zr 0.47229(4) 0.19867(4) 0.67812(4) 0.0375(3) Uani 1 1 d . . . . .
Zr9 Zr 0.56945(4) 0.14288(4) 0.75945(5) 0.0441(3) Uani 1 1 d . . . . .
N1 N 0.8507(4) 0.2716(5) 0.4731(5) 0.067(3) Uani 1 1 d . U . . .
N2 N 0.7638(3) 0.2682(4) 0.4678(4) 0.045(2) Uani 1 1 d . U . . .
N3 N 0.3328(4) 0.0946(4) 0.5060(5) 0.0666(19) Uani 1 1 d . U . . .
N4 N 0.5584(4) 0.3177(4) 0.6931(5) 0.0603(18) Uani 1 1 d . U . . .
N5 N 0.6414(7) 0.0155(7) 0.7628(9) 0.122(3) Uani 1 1 d . U . . .
C1 C 0.6308(6) 0.4747(5) 0.3538(8) 0.070(3) Uani 1 1 d . U . . .
C2 C 0.6473(6) 0.5208(5) 0.3715(8) 0.088(3) Uani 1 1 d . U . . .
H2A H 0.6785 0.5207 0.4032 0.106 Uiso 1 1 calc R U . . .
H2B H 0.6304 0.5358 0.3842 0.106 Uiso 1 1 calc R U . . .
C3 C 0.6416(6) 0.5445(6) 0.3189(8) 0.089(3) Uani 1 1 d . U . . .
H3A H 0.6514 0.5744 0.3290 0.133 Uiso 1 1 calc R U . . .
H3B H 0.6107 0.5441 0.2876 0.133 Uiso 1 1 calc R U . . .
H3C H 0.6590 0.5299 0.3073 0.133 Uiso 1 1 calc R U . . .
C4 C 0.6618(4) 0.3455(5) 0.4564(5) 0.047(2) Uani 1 1 d . U . . .
C5 C 0.6840(5) 0.3460(5) 0.5200(5) 0.062(2) Uani 1 1 d . U . . .
H5A H 0.6809 0.3172 0.5324 0.074 Uiso 1 1 calc R U . . .
H5B H 0.6689 0.3670 0.5297 0.074 Uiso 1 1 calc R U . . .
C6 C 0.7326(5) 0.3576(5) 0.5524(6) 0.063(2) Uani 1 1 d . U . . .
H6A H 0.7451 0.3569 0.5932 0.095 Uiso 1 1 calc R U . . .
H6B H 0.7358 0.3866 0.5415 0.095 Uiso 1 1 calc R U . . .
H6C H 0.7478 0.3368 0.5433 0.095 Uiso 1 1 calc R U . . .
C7 C 0.7648(4) 0.3733(5) 0.4407(6) 0.055(3) Uani 1 1 d . U . . .
C8 C 0.7654(5) 0.4182(5) 0.4622(7) 0.072(3) Uani 1 1 d . U . . .
H8A H 0.7545 0.4387 0.4304 0.087 Uiso 1 1 calc R U . . .
H8B H 0.7448 0.4190 0.4743 0.087 Uiso 1 1 calc R U . . .
C9 C 0.8088(5) 0.4333(5) 0.5101(7) 0.074(3) Uani 1 1 d . U . . .
H9A H 0.8060 0.4624 0.5212 0.110 Uiso 1 1 calc R U . . .
H9B H 0.8293 0.4338 0.4983 0.110 Uiso 1 1 calc R U . . .
H9C H 0.8197 0.4137 0.5423 0.110 Uiso 1 1 calc R U . . .
C10 C 0.7291(5) 0.2357(5) 0.3348(6) 0.058(3) Uani 1 1 d . U . . .
C11 C 0.7118(5) 0.1966(5) 0.2981(7) 0.072(3) Uani 1 1 d . U . . .
H11A H 0.6897 0.2057 0.2588 0.087 Uiso 1 1 calc R U . . .
H11B H 0.6968 0.1783 0.3109 0.087 Uiso 1 1 calc R U . . .
C12 C 0.7463(5) 0.1693(6) 0.2978(7) 0.073(3) Uani 1 1 d . U . . .
H12A H 0.7323 0.1442 0.2731 0.110 Uiso 1 1 calc R U . . .
H12B H 0.7681 0.1595 0.3364 0.110 Uiso 1 1 calc R U . . .
H12C H 0.7607 0.1866 0.2837 0.110 Uiso 1 1 calc R U . . .
C13 C 0.6240(5) 0.2198(5) 0.3577(6) 0.055(3) Uani 1 1 d . U . . .
C14 C 0.6279(6) 0.1751(5) 0.3817(7) 0.073(3) Uani 1 1 d . U . . .
H14A H 0.6533 0.1745 0.4215 0.088 Uiso 1 1 calc R U . . .
H14B H 0.6015 0.1692 0.3818 0.088 Uiso 1 1 calc R U . . .
C15 C 0.6329(6) 0.1410(5) 0.3508(7) 0.075(3) Uani 1 1 d . U . . .
H15A H 0.6353 0.1133 0.3687 0.112 Uiso 1 1 calc R U . . .
H15B H 0.6593 0.1462 0.3511 0.112 Uiso 1 1 calc R U . . .
H15C H 0.6074 0.1407 0.3116 0.112 Uiso 1 1 calc R U . . .
C16 C 0.5616(4) 0.2234(4) 0.1687(6) 0.050(3) Uani 1 1 d . U . . .
C17 C 0.5534(5) 0.1816(5) 0.1383(6) 0.064(2) Uani 1 1 d . U . . .
H17A H 0.5574 0.1579 0.1641 0.077 Uiso 1 1 calc R U . . .
H17B H 0.5756 0.1779 0.1293 0.077 Uiso 1 1 calc R U . . .
C18 C 0.5089(5) 0.1774(5) 0.0845(6) 0.065(3) Uani 1 1 d . U . . .
H18A H 0.5062 0.1492 0.0673 0.098 Uiso 1 1 calc R U . . .
H18B H 0.5048 0.2002 0.0580 0.098 Uiso 1 1 calc R U . . .
H18C H 0.4865 0.1801 0.0929 0.098 Uiso 1 1 calc R U . . .
C19 C 0.5301(6) 0.3477(6) 0.0777(6) 0.070(3) Uani 1 1 d . U . . .
C20 C 0.5082(6) 0.3509(6) 0.0141(7) 0.084(3) Uani 1 1 d . U . . .
H20A H 0.5116 0.3231 -0.0001 0.101 Uiso 1 1 calc R U . . .
H20B H 0.4766 0.3560 -0.0041 0.101 Uiso 1 1 calc R U . . .
C21 C 0.5263(6) 0.3857(6) -0.0026(7) 0.085(3) Uani 1 1 d . U . . .
H21A H 0.5110 0.3862 -0.0439 0.128 Uiso 1 1 calc R U . . .
H21B H 0.5575 0.3805 0.0145 0.128 Uiso 1 1 calc R U . . .
H21C H 0.5225 0.4134 0.0107 0.128 Uiso 1 1 calc R U . . .
C22 C 0.6974(5) 0.4326(5) 0.2815(7) 0.067(3) Uani 1 1 d . U . . .
C23 C 0.7322(6) 0.4610(6) 0.2866(8) 0.084(3) Uani 1 1 d . U . . .
H23A H 0.7186 0.4887 0.2675 0.101 Uiso 1 1 calc R U . . .
H23B H 0.7436 0.4474 0.2657 0.101 Uiso 1 1 calc R U . . .
C24 C 0.7705(6) 0.4709(6) 0.3458(7) 0.086(3) Uani 1 1 d . U . . .
H24A H 0.7911 0.4896 0.3440 0.129 Uiso 1 1 calc R U . . .
H24B H 0.7851 0.4439 0.3651 0.129 Uiso 1 1 calc R U . . .
H24C H 0.7601 0.4855 0.3668 0.129 Uiso 1 1 calc R U . . .
C25 C 0.5664(7) 0.4731(6) 0.1745(9) 0.089(4) Uani 1 1 d . U . . .
C26 C 0.5586(8) 0.5172(6) 0.1456(9) 0.105(4) Uani 1 1 d . U . . .
H26A H 0.5855 0.5346 0.1668 0.126 Uiso 1 1 calc R U . . .
H26B H 0.5352 0.5327 0.1458 0.126 Uiso 1 1 calc R U . . .
C27 C 0.5451(8) 0.5112(6) 0.0830(9) 0.106(4) Uani 1 1 d . U . . .
H27A H 0.5402 0.5395 0.0651 0.159 Uiso 1 1 calc R U . . .
H27B H 0.5182 0.4942 0.0619 0.159 Uiso 1 1 calc R U . . .
H27C H 0.5685 0.4962 0.0829 0.159 Uiso 1 1 calc R U . . .
C28 C 0.6579(5) 0.3037(6) 0.1806(7) 0.066(3) Uani 1 1 d . U . . .
C29 C 0.6744(6) 0.2878(6) 0.1453(8) 0.077(3) Uani 1 1 d . U . . .
H29A H 0.6546 0.2984 0.1061 0.092 Uiso 1 1 calc R U . . .
H29B H 0.7036 0.3003 0.1605 0.092 Uiso 1 1 calc R U . . .
C30 C 0.6776(6) 0.2394(6) 0.1438(8) 0.078(3) Uani 1 1 d . U . . .
H30A H 0.6885 0.2317 0.1204 0.117 Uiso 1 1 calc R U . . .
H30B H 0.6486 0.2267 0.1276 0.117 Uiso 1 1 calc R U . . .
H30C H 0.6976 0.2285 0.1823 0.117 Uiso 1 1 calc R U . . .
C31 C 0.7820(7) 0.3362(11) 0.3192(10) 0.134(6) Uani 1 1 d . U . . .
C32 C 0.8027(7) 0.3388(10) 0.2900(10) 0.141(5) Uani 1 1 d . U . . .
H32A H 0.8300 0.3559 0.3117 0.169 Uiso 1 1 calc R U . . .
H32B H 0.7833 0.3522 0.2523 0.169 Uiso 1 1 calc R U . . .
C33 C 0.8144(7) 0.2836(10) 0.2831(10) 0.142(5) Uani 1 1 d . U . . .
H33A H 0.8292 0.2827 0.2631 0.213 Uiso 1 1 calc R U . . .
H33B H 0.7870 0.2674 0.2616 0.213 Uiso 1 1 calc R U . . .
H33C H 0.8333 0.2709 0.3208 0.213 Uiso 1 1 calc R U . . .
C34 C 0.8844(5) 0.2548(6) 0.5003(7) 0.072(3) Uani 1 1 d . U . . .
C35 C 0.9265(5) 0.2346(6) 0.5353(7) 0.072(3) Uani 1 1 d . U . . .
C36 C 0.7918(4) 0.2491(4) 0.5182(5) 0.046(2) Uani 1 1 d . U . . .
C37 C 0.7221(4) 0.2686(4) 0.4497(5) 0.046(2) Uani 1 1 d . U . . .
C38 C 0.4950(13) -0.0136(8) 0.6841(15) 0.145(6) Uani 1 1 d . U . . .
C39 C 0.4724(11) -0.0569(7) 0.6609(14) 0.158(6) Uani 1 1 d . U . . .
H39A H 0.4746 -0.0736 0.6921 0.189 Uiso 1 1 calc R U . . .
H39B H 0.4411 -0.0518 0.6320 0.189 Uiso 1 1 calc R U . . .
C40 C 0.4898(11) -0.0812(7) 0.6368(14) 0.159(6) Uani 1 1 d . U . . .
H40A H 0.4742 -0.1087 0.6233 0.238 Uiso 1 1 calc R U . . .
H40B H 0.5208 -0.0868 0.6652 0.238 Uiso 1 1 calc R U . . .
H40C H 0.4868 -0.0654 0.6049 0.238 Uiso 1 1 calc R U . . .
C41 C 0.6472(5) 0.2151(6) 0.8143(6) 0.061(3) Uani 1 1 d . U . . .
C42 C 0.6958(5) 0.2212(6) 0.8552(7) 0.077(3) Uani 1 1 d . U . . .
H42A H 0.7034 0.2151 0.8940 0.093 Uiso 1 1 calc R U . . .
H42B H 0.7110 0.1996 0.8464 0.093 Uiso 1 1 calc R U . . .
C43 C 0.7128(5) 0.2649(6) 0.8549(7) 0.078(3) Uani 1 1 d . U . . .
H43A H 0.7444 0.2658 0.8829 0.117 Uiso 1 1 calc R U . . .
H43B H 0.6985 0.2866 0.8645 0.117 Uiso 1 1 calc R U . . .
H43C H 0.7065 0.2709 0.8172 0.117 Uiso 1 1 calc R U . . .
C44 C 0.5734(6) 0.1895(6) 0.6627(7) 0.079(3) Uani 1 1 d . U . . .
C45 C 0.5715(7) 0.1746(6) 0.6113(7) 0.085(3) Uani 1 1 d . U . . .
H45A H 0.5970 0.1558 0.6238 0.102 Uiso 1 1 calc R U . . .
H45B H 0.5450 0.1567 0.5884 0.102 Uiso 1 1 calc R U . . .
C46 C 0.5709(7) 0.2083(6) 0.5746(7) 0.086(3) Uani 1 1 d . U . . .
H46A H 0.5691 0.1950 0.5421 0.128 Uiso 1 1 calc R U . . .
H46B H 0.5976 0.2255 0.5960 0.128 Uiso 1 1 calc R U . . .
H46C H 0.5454 0.2270 0.5611 0.128 Uiso 1 1 calc R U . . .
C47 C 0.5264(8) 0.0625(8) 0.6222(8) 0.096(4) Uani 1 1 d . U . . .
C48 C 0.5201(7) 0.0591(8) 0.5638(8) 0.102(4) Uani 1 1 d . U . . .
H48A H 0.5446 0.0564 0.5612 0.122 Uiso 1 1 calc R U . . .
C49 C 0.4789(7) 0.0601(8) 0.5162(8) 0.103(4) Uani 1 1 d . U . . .
H49A H 0.4802 0.0575 0.4828 0.154 Uiso 1 1 calc R U . . .
H49B H 0.4649 0.0874 0.5146 0.154 Uiso 1 1 calc R U . . .
H49C H 0.4620 0.0360 0.5170 0.154 Uiso 1 1 calc R U . . .
C50 C 0.4359(6) 0.1757(6) 0.5476(7) 0.071(3) Uani 1 1 d . U . . .
C51 C 0.4411(7) 0.1891(6) 0.5003(7) 0.079(3) Uani 1 1 d . U . . .
H51A H 0.4668 0.1740 0.5055 0.094 Uiso 1 1 calc R U . . .
H51B H 0.4151 0.1793 0.4638 0.094 Uiso 1 1 calc R U . . .
C52 C 0.4466(6) 0.2363(6) 0.4966(7) 0.079(3) Uani 1 1 d . U . . .
H52A H 0.4495 0.2421 0.4649 0.119 Uiso 1 1 calc R U . . .
H52B H 0.4729 0.2462 0.5319 0.119 Uiso 1 1 calc R U . . .
H52C H 0.4211 0.2516 0.4906 0.119 Uiso 1 1 calc R U . . .
C53 C 0.3721(5) 0.2289(5) 0.5835(6) 0.063(3) Uani 1 1 d . U . . .
C54 C 0.3451(5) 0.2692(6) 0.5574(7) 0.080(3) Uani 1 1 d . U . . .
H54A H 0.3527 0.2956 0.5776 0.097 Uiso 1 1 calc R U . . .
C55 C 0.3059(5) 0.2652(6) 0.4984(7) 0.081(3) Uani 1 1 d . U . . .
H55A H 0.2910 0.2931 0.4859 0.122 Uiso 1 1 calc R U . . .
H55B H 0.2860 0.2437 0.4973 0.122 Uiso 1 1 calc R U . . .
H55C H 0.3149 0.2563 0.4733 0.122 Uiso 1 1 calc R U . . .
C56 C 0.3918(6) 0.0409(5) 0.5637(6) 0.067(3) Uani 1 1 d . U . . .
H56A H 0.3762 0.0203 0.5732 0.080 Uiso 1 1 calc R U . . .
H56B H 0.4151 0.0250 0.5636 0.080 Uiso 1 1 calc R U . . .
C57 C 0.3597(6) 0.0601(5) 0.5047(6) 0.068(2) Uani 1 1 d . U . . .
H57A H 0.3762 0.0717 0.4895 0.082 Uiso 1 1 calc R U . . .
H57B H 0.3403 0.0369 0.4789 0.082 Uiso 1 1 calc R U . . .
C58 C 0.2927(5) 0.1128(5) 0.5493(6) 0.069(3) Uani 1 1 d . U . . .
H58A H 0.2802 0.1392 0.5262 0.082 Uiso 1 1 calc R U . . .
H58B H 0.2722 0.1018 0.5587 0.082 Uiso 1 1 calc R U . . .
C59 C 0.3006(6) 0.0792(5) 0.5177(7) 0.070(2) Uani 1 1 d . U . . .
H59A H 0.3115 0.0525 0.5404 0.084 Uiso 1 1 calc R U . . .
H59B H 0.2728 0.0724 0.4815 0.084 Uiso 1 1 calc R U . . .
C60 C 0.3111(6) 0.1207(5) 0.4528(6) 0.075(3) Uani 1 1 d D U . . .
H60A H 0.3341 0.1351 0.4503 0.090 Uiso 1 1 calc R U . . .
H60B H 0.2935 0.1436 0.4553 0.090 Uiso 1 1 calc R U . . .
C61 C 0.2820(6) 0.0956(5) 0.3989(6) 0.088(3) Uani 1 1 d D U . . .
H61A H 0.2591 0.0806 0.4009 0.105 Uiso 1 1 calc R U . . .
H61B H 0.2994 0.0736 0.3946 0.105 Uiso 1 1 calc R U . . .
C62 C 0.2603(7) 0.1259(6) 0.3473(6) 0.102(4) Uani 1 1 d D U . . .
H62A H 0.2831 0.1409 0.3451 0.122 Uiso 1 1 calc R U . . .
H62B H 0.2428 0.1479 0.3513 0.122 Uiso 1 1 calc R U . . .
C63 C 0.2303(7) 0.0992(6) 0.2922(7) 0.102(4) Uani 1 1 d D U . . .
H63A H 0.2162 0.1186 0.2594 0.153 Uiso 1 1 calc R U . . .
H63B H 0.2080 0.0843 0.2946 0.153 Uiso 1 1 calc R U . . .
H63C H 0.2480 0.0780 0.2878 0.153 Uiso 1 1 calc R U . . .
C64 C 0.5863(5) 0.3361(5) 0.7915(6) 0.064(3) Uani 1 1 d . U . . .
H64A H 0.6171 0.3316 0.8043 0.076 Uiso 1 1 calc R U . . .
H64B H 0.5854 0.3578 0.8164 0.076 Uiso 1 1 calc R U . . .
C65 C 0.5596(5) 0.3509(5) 0.7306(6) 0.062(2) Uani 1 1 d . U . . .
H65A H 0.5295 0.3575 0.7194 0.075 Uiso 1 1 calc R U . . .
H65B H 0.5724 0.3777 0.7268 0.075 Uiso 1 1 calc R U . . .
C66 C 0.4803(5) 0.2972(4) 0.6410(6) 0.054(2) Uani 1 1 d . U . . .
H66A H 0.4703 0.3192 0.6565 0.065 Uiso 1 1 calc R U . . .
H66B H 0.4553 0.2895 0.6025 0.065 Uiso 1 1 calc R U . . .
C67 C 0.5164(5) 0.3156(5) 0.6372(6) 0.055(2) Uani 1 1 d . U . . .
H67A H 0.5201 0.2975 0.6114 0.066 Uiso 1 1 calc R U . . .
H67B H 0.5082 0.3449 0.6209 0.066 Uiso 1 1 calc R U . . .
C68 C 0.5959(5) 0.3214(5) 0.6870(7) 0.072(2) Uani 1 1 d D U . . .
H68A H 0.5961 0.2953 0.6669 0.086 Uiso 1 1 calc R U . . .
H68B H 0.6231 0.3207 0.7254 0.086 Uiso 1 1 calc R U . . .
C69 C 0.5980(6) 0.3599(6) 0.6568(8) 0.089(3) Uani 1 1 d D U . . .
H69A H 0.6046 0.3858 0.6805 0.106 Uiso 1 1 calc R U . . .
H69B H 0.5693 0.3642 0.6209 0.106 Uiso 1 1 calc R U . . .
C70 C 0.6335(6) 0.3542(6) 0.6441(9) 0.101(3) Uani 1 1 d D U . . .
H70A H 0.6613 0.3457 0.6792 0.121 Uiso 1 1 calc R U . . .
H70B H 0.6248 0.3309 0.6160 0.121 Uiso 1 1 calc R U . . .
C71 C 0.6406(6) 0.3961(6) 0.6209(9) 0.102(3) Uani 1 1 d D U . . .
H71A H 0.6626 0.3912 0.6124 0.153 Uiso 1 1 calc R U . . .
H71B H 0.6505 0.4189 0.6494 0.153 Uiso 1 1 calc R U . . .
H71C H 0.6130 0.4047 0.5863 0.153 Uiso 1 1 calc R U . . .
C72 C 0.6351(9) -0.0186(9) 0.8361(11) 0.130(4) Uani 1 1 d . U . . .
H72A H 0.6412 -0.0418 0.8613 0.156 Uiso 1 1 calc R U . . .
C73 C 0.6611(9) -0.0102(8) 0.8145(11) 0.127(3) Uani 1 1 d . U . . .
H73A H 0.6701 -0.0382 0.8073 0.153 Uiso 1 1 calc R U . . .
H73B H 0.6880 0.0047 0.8443 0.153 Uiso 1 1 calc R U . . .
C74 C 0.6550(8) 0.0927(8) 0.7819(10) 0.114(4) Uani 1 1 d . U . . .
H74A H 0.6782 0.0921 0.8228 0.136 Uiso 1 1 calc R U . . .
H74B H 0.6592 0.1193 0.7661 0.136 Uiso 1 1 calc R U . . .
C75 C 0.6610(9) 0.0565(8) 0.7557(11) 0.123(3) Uani 1 1 d . U . . .
H75A H 0.6913 0.0502 0.7886 0.147 Uiso 1 1 calc R U . A 1
C76A C 0.6526(16) 0.0015(14) 0.7225(18) 0.124(3) Uani 0.5 1 d D U P B 1
H76A H 0.6816 -0.0130 0.7467 0.149 Uiso 0.5 1 calc R U P B 1
C77A C 0.6220(15) -0.0340(13) 0.6870(19) 0.127(3) Uani 0.5 1 d D U P B 1
H77A H 0.5915 -0.0239 0.6682 0.153 Uiso 0.5 1 calc R U P B 1
H77B H 0.6261 -0.0587 0.7116 0.153 Uiso 0.5 1 calc R U P B 1
C78A C 0.6303(18) -0.0488(12) 0.6414(18) 0.129(3) Uani 0.5 1 d D U P B 1
H78A H 0.6615 -0.0451 0.6557 0.155 Uiso 0.5 1 calc R U P B 1
H78B H 0.6126 -0.0313 0.6067 0.155 Uiso 0.5 1 calc R U P B 1
C79A C 0.6170(18) -0.0974(12) 0.628(2) 0.129(3) Uani 0.5 1 d D U P B 1
H79A H 0.6206 -0.1070 0.5979 0.193 Uiso 0.5 1 calc R U P B 1
H79B H 0.5865 -0.1008 0.6154 0.193 Uiso 0.5 1 calc R U P B 1
H79C H 0.6357 -0.1147 0.6620 0.193 Uiso 0.5 1 calc R U P B 1
C76B C 0.6279(16) -0.0190(15) 0.716(2) 0.125(3) Uani 0.5 1 d D U P B 2
H76B H 0.6132 -0.0432 0.7216 0.151 Uiso 0.5 1 calc R U P B 2
H76C H 0.6067 -0.0061 0.6785 0.151 Uiso 0.5 1 calc R U P B 2
C77B C 0.6657(12) -0.0365(13) 0.7156(17) 0.127(3) Uani 0.5 1 d D U P B 2
H77C H 0.6904 -0.0420 0.7550 0.152 Uiso 0.5 1 calc R U P B 2
H77D H 0.6753 -0.0147 0.6992 0.152 Uiso 0.5 1 calc R U P B 2
C79B C 0.6538(15) -0.0787(12) 0.6810(16) 0.129(3) Uani 0.5 1 d D U P B 2
H79D H 0.6474 -0.1014 0.6999 0.155 Uiso 0.5 1 calc R U P B 2
H79E H 0.6790 -0.0883 0.6801 0.155 Uiso 0.5 1 calc R U P B 2
C78B C 0.6133(16) -0.0725(16) 0.6191(16) 0.129(3) Uani 0.5 1 d D U P B 2
H78C H 0.6066 -0.0997 0.5984 0.193 Uiso 0.5 1 calc R U P B 2
H78D H 0.6197 -0.0504 0.6001 0.193 Uiso 0.5 1 calc R U P B 2
H78E H 0.5881 -0.0634 0.6198 0.193 Uiso 0.5 1 calc R U P B 2
O1 O 0.4827(2) 0.4278(2) 0.2011(3) 0.0360(17) Uani 1 1 d . . . . .
O2 O 0.5406(2) 0.3407(2) 0.3647(3) 0.0320(16) Uani 1 1 d . . . . .
O3 O 0.5224(2) 0.2761(2) 0.3152(3) 0.0293(16) Uani 1 1 d . . . . .
O4 O 0.6107(2) 0.4022(2) 0.2692(3) 0.0341(17) Uani 1 1 d . . . . .
O5 O 0.5969(2) 0.3837(2) 0.3444(3) 0.0322(16) Uani 1 1 d . . . . .
O6 O 0.5888(2) 0.3204(2) 0.2076(3) 0.0331(17) Uani 1 1 d . . . . .
O7 O 0.5674(2) 0.2748(2) 0.2613(3) 0.0284(15) Uani 1 1 d . . . . .
O8 O 0.6346(2) 0.3183(2) 0.3339(3) 0.0318(16) Uani 1 1 d . . . . .
O9 O 0.5385(2) 0.3846(2) 0.1794(3) 0.0335(17) Uani 1 1 d . . . . .
O10 O 0.5364(2) 0.3477(2) 0.2565(3) 0.0251(15) Uani 1 1 d . . . . .
O11 O 0.6662(2) 0.3449(2) 0.2824(3) 0.0350(17) Uani 1 1 d . . . . .
O12 O 0.6594(3) 0.4451(3) 0.3762(3) 0.044(2) Uani 1 1 d . . . . .
O13 O 0.5908(3) 0.4695(3) 0.3168(3) 0.0431(19) Uani 1 1 d . . . . .
O14 O 0.6776(2) 0.3685(3) 0.4352(3) 0.043(2) Uani 1 1 d . . . . .
O15 O 0.6278(2) 0.3224(3) 0.4286(3) 0.0370(18) Uani 1 1 d . . . . .
O16 O 0.7284(2) 0.3580(3) 0.3985(3) 0.0411(19) Uani 1 1 d . . . . .
O17 O 0.7986(3) 0.3514(3) 0.4632(4) 0.059(2) Uani 1 1 d . . . . .
O18 O 0.7027(2) 0.2650(3) 0.3276(3) 0.0423(19) Uani 1 1 d . . . . .
O19 O 0.7687(3) 0.2392(3) 0.3725(4) 0.058(3) Uani 1 1 d . . . . .
O20 O 0.6064(2) 0.2483(3) 0.3710(3) 0.0379(18) Uani 1 1 d . . . . .
O21 O 0.6386(2) 0.2266(3) 0.3277(3) 0.0416(19) Uani 1 1 d . . . . .
O22 O 0.5995(3) 0.2281(3) 0.2126(3) 0.0420(19) Uani 1 1 d . . . . .
O23 O 0.5313(2) 0.2499(3) 0.1510(3) 0.0377(18) Uani 1 1 d . . . . .
O24 O 0.5122(2) 0.3249(3) 0.0959(3) 0.0396(18) Uani 1 1 d . . . . .
O25 O 0.5649(2) 0.3700(3) 0.1086(3) 0.0423(19) Uani 1 1 d . . . . .
O26 O 0.6988(3) 0.4244(3) 0.3255(3) 0.046(2) Uani 1 1 d . . . . .
O27 O 0.6677(3) 0.4198(3) 0.2312(3) 0.048(2) Uani 1 1 d . . . . .
O28 O 0.5861(3) 0.4450(3) 0.1664(4) 0.049(2) Uani 1 1 d . . . . .
O29 O 0.5512(3) 0.4697(3) 0.2057(4) 0.048(2) Uani 1 1 d . . . . .
O30 O 0.6455(3) 0.3430(3) 0.1729(3) 0.047(2) Uani 1 1 d . . . . .
O31 O 0.6574(3) 0.2781(3) 0.2144(3) 0.045(2) Uani 1 1 d . . . . .
O32 O 0.7429(4) 0.3416(5) 0.2910(5) 0.084(4) Uani 1 1 d . . . . .
O33 O 0.8040(4) 0.3231(5) 0.3695(5) 0.092(4) Uani 1 1 d . . . . .
O34 O 0.4318(3) 0.1431(3) 0.6667(3) 0.044(2) Uani 1 1 d . . . . .
O35 O 0.5071(3) 0.1436(2) 0.6849(3) 0.0392(18) Uani 1 1 d . . . . .
O36 O 0.4628(3) 0.0824(3) 0.7449(3) 0.046(2) Uani 1 1 d . . . . .
O37 O 0.4622(2) 0.2036(2) 0.7447(3) 0.0370(18) Uani 1 1 d . . . . .
O38 O 0.4721(4) 0.0162(3) 0.6832(4) 0.065(3) Uani 1 1 d . . . . .
O39 O 0.5353(5) -0.0100(4) 0.7049(5) 0.089(4) Uani 1 1 d . . . . .
O40 O 0.6255(3) 0.2456(3) 0.7830(4) 0.055(2) Uani 1 1 d . . . . .
O41 O 0.6315(3) 0.1793(3) 0.8159(4) 0.052(2) Uani 1 1 d . . . . .
O42 O 0.5867(3) 0.1634(3) 0.7018(4) 0.055(2) Uani 1 1 d . . . . .
O43 O 0.5596(3) 0.2270(3) 0.6619(4) 0.055(2) Uani 1 1 d . . . . .
O44 O 0.4925(4) 0.0679(3) 0.6224(4) 0.066(3) Uani 1 1 d . . . . .
O45 O 0.5635(4) 0.0585(4) 0.6645(5) 0.076(3) Uani 1 1 d . . . . .
O46 O 0.4549(3) 0.1984(3) 0.5916(3) 0.048(2) Uani 1 1 d . . . . .
O47 O 0.4126(4) 0.1440(3) 0.5393(4) 0.063(3) Uani 1 1 d . . . . .
O48 O 0.4085(3) 0.2341(3) 0.6301(3) 0.044(2) Uani 1 1 d . . . . .
O49 O 0.3569(3) 0.1939(3) 0.5586(4) 0.058(2) Uani 1 1 d . . . . .
O50 O 0.6009(5) 0.0084(4) 0.8190(5) 0.090(4) Uani 1 1 d . . . . .
O51 O 0.6149(3) 0.0954(3) 0.7757(4) 0.060(3) Uani 1 1 d . . . . .
O52 O 0.5672(3) 0.2966(3) 0.7928(3) 0.048(2) Uani 1 1 d . . . . .
O53 O 0.4945(3) 0.2598(2) 0.6762(3) 0.0388(18) Uani 1 1 d . . . . .
O54 O 0.4111(3) 0.0742(3) 0.6058(4) 0.060(3) Uani 1 1 d . . . . .
O55 O 0.3345(4) 0.1217(4) 0.6000(4) 0.070(3) Uani 1 1 d . . . . .
N6 N 0.6006(15) 0.0378(11) 0.523(2) 0.305(7) Uani 1 1 d D U . . .
C79 C 0.6098(19) 0.0723(12) 0.531(3) 0.304(7) Uani 1 1 d D U . . .
C80 C 0.6141(17) 0.1153(11) 0.535(2) 0.304(7) Uani 1 1 d D U . . .
H80A H 0.6297 0.1240 0.5751 0.456 Uiso 1 1 calc R U . . .
H80B H 0.5852 0.1288 0.5140 0.456 Uiso 1 1 calc R U . . .
H80C H 0.6307 0.1247 0.5194 0.456 Uiso 1 1 calc R U . . .
N7 N 0.2672(12) 0.3648(13) 0.3965(16) 0.243(7) Uani 1 1 d D U . . .
C81 C 0.2769(15) 0.3836(15) 0.372(2) 0.243(7) Uani 1 1 d D U . . .
C82 C 0.2883(13) 0.4061(14) 0.3413(18) 0.243(7) Uani 1 1 d D U . . .
H82A H 0.3156 0.3945 0.3482 0.364 Uiso 1 1 calc R U . . .
H82B H 0.2923 0.4364 0.3525 0.364 Uiso 1 1 calc R U . . .
H82C H 0.2652 0.4035 0.3009 0.364 Uiso 1 1 calc R U . . .
N8 N 0.2607(10) 0.4858(11) 0.4547(15) 0.219(8) Uani 1 1 d D U . . .
C83 C 0.2902(12) 0.5059(13) 0.4695(19) 0.218(8) Uani 1 1 d D U . . .
C84 C 0.3202(11) 0.5369(12) 0.4842(17) 0.218(8) Uani 1 1 d D U . . .
H84A H 0.3463 0.5244 0.4886 0.327 Uiso 1 1 calc R U . . .
H84B H 0.3279 0.5500 0.5200 0.327 Uiso 1 1 calc R U . . .
H84C H 0.3082 0.5590 0.4545 0.327 Uiso 1 1 calc R U . . .
N9 N 0.3066(10) 0.3685(10) 0.5806(13) 0.198(10) Uani 1 1 d D U . . .
C85 C 0.3225(13) 0.3795(12) 0.5593(16) 0.198(10) Uani 1 1 d D U . . .
C86 C 0.3424(11) 0.3871(11) 0.5319(14) 0.199(10) Uani 1 1 d D U . . .
H86A H 0.3226 0.4033 0.4971 0.298 Uiso 1 1 calc R U . . .
H86B H 0.3499 0.3597 0.5224 0.298 Uiso 1 1 calc R U . . .
H86C H 0.3690 0.4039 0.5563 0.298 Uiso 1 1 calc R U . . .
N11 N 0.5000 0.1742(7) 0.2500 0.150(5) Uani 1 2 d DS TU P . .
O59 O 0.5000 0.1356(6) 0.2500 0.150(5) Uani 1 2 d DS TU P . .
O60 O 0.4730(6) 0.1949(5) 0.2511(9) 0.151(5) Uani 1 1 d D U . . .
N10 N 0.4350(7) 0.4305(8) 0.0501(8) 0.162(4) Uani 1 1 d D U . . .
O56 O 0.4747(7) 0.4264(6) 0.0776(7) 0.162(4) Uani 1 1 d D U . . .
O57 O 0.4192(7) 0.4208(6) 0.0755(7) 0.162(4) Uani 1 1 d D U . . .
O58 O 0.4150(7) 0.4450(6) 0.0026(7) 0.162(4) Uani 1 1 d D U . . .

loop_
_atom_site_aniso_label
_atom_site_aniso_U_11
_atom_site_aniso_U_22
_atom_site_aniso_U_33
_atom_site_aniso_U_23
_atom_site_aniso_U_13
_atom_site_aniso_U_12
Co1 0.0339(9) 0.0768(13) 0.0385(9) 0.0136(9) 0.0172(8) 0.0040(9)
Co2 0.0612(12) 0.0539(11) 0.0395(10) -0.0118(8) 0.0240(9) -0.0149(9)
Co3 0.0958(16) 0.0507(12) 0.0580(12) 0.0045(9) 0.0460(12) 0.0165(11)
Co4 0.0425(9) 0.0460(10) 0.0333(8) 0.0049(7) 0.0184(8) 0.0024(7)
Zr1 0.0276(6) 0.0433(6) 0.0286(6) 0.0054(5) 0.0130(5) -0.0025(5)
Zr2 0.0239(5) 0.0380(6) 0.0258(5) 0.0019(4) 0.0116(4) 0.0023(4)
Zr3 0.0231(5) 0.0387(6) 0.0269(5) -0.0006(4) 0.0095(4) -0.0036(4)
Zr4 0.0213(5) 0.0327(6) 0.0209(5) 0.0005(4) 0.0087(4) 0.0003(4)
Zr5 0.0200(5) 0.0313(5) 0.0207(5) 0.0008(4) 0.0077(4) 0.0005(4)
Zr6 0.0259(5) 0.0291(6) 0.0278(5) 0.0011(4) 0.0096(4) -0.0013(4)
Zr7 0.0700(9) 0.0373(7) 0.0376(7) -0.0043(5) 0.0299(7) -0.0035(6)
Zr8 0.0441(7) 0.0371(6) 0.0277(6) -0.0014(5) 0.0177(5) -0.0013(5)
Zr9 0.0540(8) 0.0440(7) 0.0350(6) 0.0048(5) 0.0250(6) 0.0084(6)
N1 0.037(4) 0.110(7) 0.055(5) 0.025(5) 0.026(4) 0.012(5)
N2 0.035(4) 0.060(5) 0.034(4) 0.005(3) 0.015(3) 0.004(4)
N3 0.083(4) 0.062(4) 0.052(3) -0.015(3) 0.036(3) -0.022(3)
N4 0.057(4) 0.063(4) 0.051(3) 0.009(3) 0.024(3) 0.003(3)
N5 0.157(6) 0.117(6) 0.115(5) 0.015(4) 0.089(4) 0.053(5)
C1 0.072(7) 0.058(6) 0.085(8) -0.021(5) 0.048(6) -0.014(6)
C2 0.086(7) 0.060(6) 0.097(7) -0.013(5) 0.037(6) -0.020(5)
C3 0.086(7) 0.060(6) 0.097(7) -0.012(5) 0.036(6) -0.021(5)
C4 0.036(5) 0.075(6) 0.029(4) -0.003(4) 0.016(4) -0.001(5)
C5 0.050(5) 0.084(6) 0.031(4) -0.003(4) 0.010(4) -0.005(4)
C6 0.051(5) 0.084(6) 0.032(4) -0.003(4) 0.009(4) -0.005(4)
C7 0.038(5) 0.068(6) 0.053(6) -0.003(5) 0.021(5) -0.011(5)
C8 0.050(5) 0.072(6) 0.065(6) -0.009(5) 0.013(4) -0.010(5)
C9 0.051(5) 0.072(6) 0.065(6) -0.009(5) 0.013(4) -0.009(5)
C10 0.059(6) 0.074(6) 0.050(6) 0.006(5) 0.034(5) 0.016(5)
C11 0.069(6) 0.076(6) 0.060(5) -0.001(4) 0.029(5) 0.022(5)
C12 0.069(6) 0.076(6) 0.061(5) -0.002(4) 0.028(5) 0.022(5)
C13 0.057(6) 0.065(6) 0.058(6) 0.014(5) 0.041(5) 0.006(5)
C14 0.073(6) 0.064(6) 0.073(6) 0.014(5) 0.035(5) 0.008(5)
C15 0.074(6) 0.065(6) 0.074(6) 0.014(5) 0.034(5) 0.008(5)
C16 0.051(6) 0.054(6) 0.051(5) -0.006(4) 0.033(5) -0.003(5)
C17 0.059(5) 0.061(5) 0.062(5) -0.013(4) 0.027(4) -0.001(4)
C18 0.060(5) 0.061(5) 0.062(5) -0.013(4) 0.026(4) -0.001(4)
C19 0.076(7) 0.093(8) 0.049(5) -0.005(5) 0.039(5) -0.011(6)
C20 0.093(7) 0.103(8) 0.049(5) 0.004(5) 0.036(5) -0.018(6)
C21 0.094(7) 0.104(8) 0.050(5) 0.004(5) 0.035(5) -0.018(6)
C22 0.061(6) 0.083(7) 0.070(7) -0.011(6) 0.045(5) -0.029(5)
C23 0.070(6) 0.095(7) 0.082(7) -0.006(6) 0.038(5) -0.040(5)
C24 0.071(6) 0.096(7) 0.083(7) -0.006(6) 0.037(5) -0.040(5)
C25 0.128(10) 0.068(7) 0.093(8) 0.013(6) 0.074(8) -0.004(7)
C26 0.143(10) 0.079(7) 0.095(7) 0.024(6) 0.068(8) -0.003(7)
C27 0.144(10) 0.080(7) 0.096(7) 0.025(6) 0.067(8) -0.003(7)
C28 0.075(7) 0.075(7) 0.073(7) 0.010(6) 0.055(6) 0.007(6)
C29 0.085(6) 0.085(6) 0.082(6) 0.002(5) 0.059(5) 0.011(5)
C30 0.085(6) 0.085(6) 0.082(6) 0.002(5) 0.059(5) 0.011(5)
C31 0.071(8) 0.250(16) 0.089(8) 0.088(10) 0.050(7) 0.043(9)
C32 0.078(7) 0.257(15) 0.095(8) 0.081(9) 0.053(6) 0.044(9)
C33 0.079(8) 0.257(15) 0.096(8) 0.080(9) 0.052(6) 0.044(9)
C34 0.040(4) 0.113(7) 0.058(5) 0.029(5) 0.026(4) 0.015(4)
C35 0.041(4) 0.114(7) 0.059(5) 0.029(5) 0.025(4) 0.015(4)
C36 0.035(4) 0.062(6) 0.034(4) 0.005(4) 0.016(3) 0.006(4)
C37 0.033(4) 0.061(5) 0.036(5) 0.005(4) 0.015(3) 0.003(4)
C38 0.246(15) 0.063(8) 0.228(14) -0.048(9) 0.195(13) -0.037(10)
C39 0.252(15) 0.067(8) 0.236(14) -0.056(9) 0.186(12) -0.034(9)
C40 0.252(15) 0.068(8) 0.237(14) -0.056(9) 0.186(12) -0.034(9)
C41 0.053(6) 0.080(7) 0.047(6) 0.006(5) 0.025(5) 0.003(5)
C42 0.057(5) 0.084(7) 0.062(5) 0.011(5) 0.015(5) -0.002(5)
C43 0.058(5) 0.084(7) 0.062(5) 0.011(5) 0.014(5) -0.002(5)
C44 0.099(8) 0.093(8) 0.060(6) 0.019(6) 0.054(6) 0.038(7)
C45 0.111(8) 0.098(8) 0.057(5) 0.020(5) 0.054(6) 0.035(6)
C46 0.111(8) 0.098(8) 0.057(5) 0.021(5) 0.053(6) 0.035(6)
C47 0.104(9) 0.136(11) 0.060(6) -0.012(7) 0.054(6) 0.007(9)
C48 0.110(9) 0.145(10) 0.060(6) -0.010(7) 0.052(6) 0.007(8)
C49 0.110(9) 0.146(10) 0.061(6) -0.010(7) 0.052(6) 0.007(8)
C50 0.101(8) 0.074(7) 0.054(6) -0.012(5) 0.052(6) -0.010(6)
C51 0.111(8) 0.079(6) 0.056(5) -0.007(5) 0.053(5) -0.012(6)
C52 0.111(8) 0.079(6) 0.057(5) -0.007(5) 0.052(5) -0.012(6)
C53 0.059(6) 0.067(7) 0.042(5) -0.002(5) 0.014(5) 0.006(5)
C54 0.067(6) 0.073(6) 0.053(5) -0.001(5) 0.003(5) 0.006(5)
C55 0.068(6) 0.073(6) 0.054(5) -0.001(5) 0.003(5) 0.006(5)
C56 0.086(6) 0.057(5) 0.054(5) -0.021(4) 0.037(5) -0.020(4)
C57 0.087(5) 0.060(5) 0.054(4) -0.020(4) 0.037(4) -0.022(4)
C58 0.078(6) 0.068(6) 0.058(5) -0.015(5) 0.037(4) -0.024(5)
C59 0.081(5) 0.066(5) 0.056(4) -0.015(4) 0.035(4) -0.023(4)
C60 0.091(5) 0.069(5) 0.053(3) -0.009(3) 0.031(4) -0.022(4)
C61 0.100(6) 0.080(5) 0.054(3) -0.008(4) 0.025(4) -0.025(5)
C62 0.111(7) 0.093(6) 0.056(3) -0.003(4) 0.017(5) -0.026(6)
C63 0.111(7) 0.093(6) 0.056(3) -0.003(5) 0.017(5) -0.026(6)
C64 0.061(5) 0.060(6) 0.046(4) 0.009(4) 0.015(4) -0.003(5)
C65 0.060(4) 0.059(5) 0.047(4) 0.009(3) 0.018(3) -0.001(4)
C66 0.059(4) 0.054(5) 0.045(5) 0.009(4) 0.027(4) 0.001(4)
C67 0.061(4) 0.058(5) 0.045(4) 0.010(3) 0.028(3) 0.002(4)
C68 0.062(4) 0.079(5) 0.068(4) 0.018(4) 0.032(3) 0.003(4)
C69 0.076(5) 0.099(6) 0.086(5) 0.032(4) 0.042(4) 0.000(5)
C70 0.084(5) 0.118(7) 0.102(6) 0.038(5) 0.053(4) -0.003(5)
C71 0.085(5) 0.119(7) 0.103(6) 0.038(5) 0.052(4) -0.003(5)
C72 0.159(9) 0.126(8) 0.119(6) 0.027(6) 0.086(6) 0.053(7)
C73 0.158(7) 0.125(7) 0.116(5) 0.020(5) 0.086(5) 0.054(6)
C74 0.147(8) 0.115(6) 0.114(7) 0.019(5) 0.094(6) 0.053(6)
C75 0.155(7) 0.116(6) 0.118(5) 0.014(4) 0.089(5) 0.053(5)
C76A 0.157(6) 0.119(6) 0.117(5) 0.012(4) 0.089(4) 0.053(5)
C77A 0.160(7) 0.120(6) 0.119(5) 0.011(4) 0.087(5) 0.053(5)
C78A 0.161(7) 0.121(6) 0.119(5) 0.009(5) 0.087(5) 0.053(5)
C79A 0.161(7) 0.121(6) 0.119(5) 0.009(5) 0.086(5) 0.053(5)
C76B 0.158(7) 0.118(6) 0.118(5) 0.012(5) 0.088(5) 0.052(5)
C77B 0.159(7) 0.120(6) 0.118(5) 0.010(5) 0.088(5) 0.053(5)
C79B 0.161(7) 0.121(6) 0.119(5) 0.009(5) 0.087(5) 0.053(5)
C78B 0.161(7) 0.121(6) 0.119(5) 0.009(5) 0.087(5) 0.053(5)
O1 0.028(4) 0.033(4) 0.039(4) 0.005(3) 0.013(3) 0.001(3)
O2 0.024(4) 0.042(4) 0.026(4) -0.005(3) 0.011(3) 0.001(3)
O3 0.024(4) 0.036(4) 0.026(4) 0.003(3) 0.012(3) 0.001(3)
O4 0.035(4) 0.031(4) 0.031(4) 0.000(3) 0.015(3) 0.000(3)
O5 0.022(4) 0.037(4) 0.028(4) -0.003(3) 0.008(3) -0.002(3)
O6 0.025(4) 0.043(4) 0.025(4) 0.004(3) 0.010(3) 0.007(3)
O7 0.021(3) 0.037(4) 0.024(4) -0.002(3) 0.011(3) 0.000(3)
O8 0.026(4) 0.039(4) 0.025(4) 0.002(3) 0.011(3) 0.003(3)
O9 0.031(4) 0.041(4) 0.028(4) 0.002(3) 0.016(3) -0.004(3)
O10 0.032(4) 0.019(3) 0.019(3) 0.001(3) 0.011(3) 0.000(3)
O11 0.032(4) 0.044(4) 0.025(4) 0.006(3) 0.014(3) -0.001(3)
O12 0.038(5) 0.040(5) 0.044(5) -0.008(4) 0.017(4) -0.005(4)
O13 0.036(4) 0.037(4) 0.047(5) -0.005(4) 0.017(4) -0.010(4)
O14 0.024(4) 0.063(5) 0.030(4) -0.004(4) 0.007(3) -0.010(4)
O15 0.029(4) 0.045(5) 0.029(4) 0.002(3) 0.011(3) 0.001(3)
O16 0.024(4) 0.057(5) 0.032(4) 0.000(4) 0.009(3) -0.007(4)
O17 0.031(5) 0.070(6) 0.064(6) 0.010(5) 0.020(5) 0.001(4)
O18 0.028(4) 0.058(5) 0.040(4) 0.006(4) 0.017(4) 0.011(4)
O19 0.029(5) 0.094(7) 0.043(5) 0.007(5) 0.015(4) 0.021(5)
O20 0.031(4) 0.043(5) 0.034(4) 0.008(3) 0.014(4) 0.011(3)
O21 0.034(4) 0.044(5) 0.044(5) 0.003(4) 0.020(4) 0.008(4)
O22 0.036(4) 0.046(5) 0.042(5) -0.003(4) 0.020(4) 0.002(4)
O23 0.033(4) 0.044(5) 0.036(4) -0.005(4) 0.019(4) 0.002(4)
O24 0.033(4) 0.053(5) 0.029(4) -0.002(4) 0.014(4) -0.002(4)
O25 0.033(4) 0.062(5) 0.028(4) 0.005(4) 0.015(4) -0.008(4)
O26 0.041(5) 0.051(5) 0.042(5) -0.003(4) 0.021(4) -0.013(4)
O27 0.038(5) 0.058(5) 0.041(5) 0.009(4) 0.017(4) -0.009(4)
O28 0.047(5) 0.049(5) 0.053(5) 0.010(4) 0.029(4) 0.001(4)
O29 0.047(5) 0.037(5) 0.055(5) 0.005(4) 0.025(4) -0.001(4)
O30 0.039(5) 0.068(6) 0.035(4) 0.003(4) 0.021(4) 0.001(4)
O31 0.039(5) 0.061(5) 0.035(4) 0.003(4) 0.021(4) 0.006(4)
O32 0.069(8) 0.126(11) 0.065(7) -0.001(7) 0.041(6) -0.012(7)
O33 0.063(7) 0.142(12) 0.072(8) 0.037(8) 0.039(6) 0.012(7)
O34 0.055(5) 0.043(5) 0.032(4) -0.007(4) 0.023(4) -0.006(4)
O35 0.046(5) 0.038(4) 0.029(4) 0.001(3) 0.018(4) 0.005(4)
O36 0.062(6) 0.041(5) 0.040(5) -0.004(4) 0.031(4) -0.010(4)
O37 0.037(4) 0.042(4) 0.029(4) -0.004(3) 0.016(4) -0.007(3)
O38 0.108(9) 0.035(5) 0.057(6) -0.005(4) 0.049(6) -0.004(5)
O39 0.156(13) 0.048(6) 0.093(9) 0.000(6) 0.088(10) 0.016(7)
O40 0.041(5) 0.066(6) 0.047(5) 0.013(5) 0.019(4) 0.002(4)
O41 0.054(5) 0.054(6) 0.042(5) 0.013(4) 0.022(4) 0.009(4)
O42 0.065(6) 0.061(6) 0.043(5) 0.012(4) 0.032(5) 0.020(5)
O43 0.062(6) 0.062(6) 0.040(5) 0.007(4) 0.027(5) 0.015(5)
O44 0.103(8) 0.050(6) 0.047(6) -0.004(4) 0.044(6) 0.000(5)
O45 0.097(9) 0.080(8) 0.055(6) 0.003(6) 0.046(7) 0.004(7)
O46 0.063(6) 0.043(5) 0.032(4) -0.007(4) 0.023(4) -0.007(4)
O47 0.085(7) 0.061(6) 0.051(6) -0.018(5) 0.043(6) -0.023(5)
O48 0.039(5) 0.052(5) 0.027(4) -0.005(4) 0.010(4) -0.001(4)
O49 0.052(6) 0.061(6) 0.037(5) -0.014(4) 0.009(4) -0.007(5)
O50 0.135(11) 0.067(7) 0.087(8) 0.029(6) 0.073(8) 0.048(7)
O51 0.068(6) 0.054(6) 0.069(6) 0.015(5) 0.045(6) 0.025(5)
O52 0.045(5) 0.051(5) 0.035(4) 0.005(4) 0.015(4) -0.002(4)
O53 0.042(5) 0.040(4) 0.029(4) 0.009(3) 0.017(4) 0.003(4)
O54 0.075(7) 0.052(6) 0.045(5) -0.019(4) 0.027(5) -0.019(5)
O55 0.074(7) 0.079(7) 0.051(6) -0.018(5) 0.032(5) -0.020(6)
N6 0.426(15) 0.204(13) 0.528(16) -0.185(14) 0.416(12) -0.164(13)
C79 0.425(15) 0.204(13) 0.528(16) -0.185(14) 0.416(12) -0.164(13)
C80 0.425(15) 0.204(13) 0.528(16) -0.185(14) 0.417(12) -0.164(13)
N7 0.244(13) 0.336(17) 0.241(13) 0.079(12) 0.192(9) 0.099(12)
C81 0.244(13) 0.336(17) 0.240(13) 0.079(12) 0.192(9) 0.099(12)
C82 0.244(13) 0.336(17) 0.241(13) 0.079(12) 0.192(9) 0.099(12)
N8 0.172(13) 0.218(15) 0.212(13) -0.034(13) 0.073(12) -0.083(10)
C83 0.172(13) 0.218(15) 0.212(13) -0.034(13) 0.074(12) -0.083(10)
C84 0.172(13) 0.218(15) 0.212(14) -0.034(13) 0.074(12) -0.083(10)
N9 0.175(13) 0.118(11) 0.159(13) -0.029(11) 0.003(9) 0.007(11)
C85 0.175(13) 0.118(11) 0.159(13) -0.029(11) 0.003(9) 0.007(11)
C86 0.175(13) 0.118(11) 0.159(13) -0.029(11) 0.003(9) 0.007(11)
N11 0.179(11) 0.065(7) 0.158(9) 0.000 0.063(9) 0.000
O59 0.179(11) 0.064(7) 0.158(9) 0.000 0.063(9) 0.000
O60 0.179(11) 0.065(7) 0.158(9) -0.0004(10) 0.062(9) 0.0009(9)
N10 0.206(8) 0.142(7) 0.077(5) 0.030(5) 0.041(5) 0.008(7)
O56 0.206(8) 0.141(7) 0.078(5) 0.030(5) 0.041(5) 0.009(7)
O57 0.207(8) 0.141(7) 0.077(5) 0.030(5) 0.042(5) 0.008(7)
O58 0.206(8) 0.142(7) 0.077(5) 0.031(5) 0.041(5) 0.008(7)

loop_
_atom_type_symbol
_atom_type_description
_atom_type_scat_dispersion_real
_atom_type_scat_dispersion_imag
_atom_type_scat_source
C C 0.0033 0.0016 'International Tables Vol C Tables 4.2.6.8 and 6.1.1.4'
H H 0.0000 0.0000 'International Tables Vol C Tables 4.2.6.8 and 6.1.1.4'
N N 0.0061 0.0033 'International Tables Vol C Tables 4.2.6.8 and 6.1.1.4'
O O 0.0106 0.0060 'International Tables Vol C Tables 4.2.6.8 and 6.1.1.4'
Co Co 0.3494 0.9721 'International Tables Vol C Tables 4.2.6.8 and 6.1.1.4'
Zr Zr -2.9673 0.5597 'International Tables Vol C Tables 4.2.6.8 and 6.1.1.4'

loop_
_geom_angle_atom_site_label_1
_geom_angle_atom_site_label_2
_geom_angle_atom_site_label_3
_geom_angle
_geom_angle_site_symmetry_1
_geom_angle_site_symmetry_3
O33 Co1 O19 93.5(5) . .
O33 Co1 O17 91.9(5) . .
O19 Co1 O17 173.0(4) . .
O33 Co1 N1 91.1(5) . .
O19 Co1 N1 90.5(5) . .
O17 Co1 N1 93.7(5) . .
O33 Co1 N2 175.9(5) . .
O19 Co1 N2 88.0(4) . .
O17 Co1 N2 86.3(4) . .
N1 Co1 N2 92.7(4) . .
O54 Co2 O49 173.9(4) . .
O54 Co2 O47 90.2(4) . .
O49 Co2 O47 86.9(4) . .
O54 Co2 O55 97.9(4) . .
O49 Co2 O55 86.2(4) . .
O47 Co2 O55 164.8(4) . .
O54 Co2 O34 77.2(3) . .
O49 Co2 O34 98.2(3) . .
O47 Co2 O34 102.3(4) . .
O55 Co2 O34 92.1(4) . .
O54 Co2 N3 82.6(4) . .
O49 Co2 N3 102.6(4) . .
O47 Co2 N3 88.2(4) . .
O55 Co2 N3 80.1(4) . .
O34 Co2 N3 157.1(4) . .
O54 Co2 Zr7 38.5(3) . .
O49 Co2 Zr7 135.8(2) . .
O47 Co2 Zr7 85.6(3) . .
O55 Co2 Zr7 108.6(3) . .
O34 Co2 Zr7 41.9(2) . .
N3 Co2 Zr7 120.6(4) . .
O51 Co3 O45 89.7(4) . .
O51 Co3 O50 99.4(5) . .
O45 Co3 O50 164.3(5) . .
O51 Co3 O39 172.7(5) . .
O45 Co3 O39 87.5(5) . .
O50 Co3 O39 85.0(5) . .
O51 Co3 O36 77.3(4) . 2_656
O45 Co3 O36 102.5(4) . 2_656
O50 Co3 O36 92.0(4) . 2_656
O39 Co3 O36 96.8(4) . 2_656
O51 Co3 N5 82.1(7) . .
O45 Co3 N5 89.3(6) . .
O50 Co3 N5 79.3(6) . .
O39 Co3 N5 104.5(7) . .
O36 Co3 N5 156.1(6) 2_656 .
O51 Co3 Zr9 38.5(3) . .
O45 Co3 Zr9 84.9(3) . .
O50 Co3 Zr9 110.2(3) . .
O39 Co3 Zr9 134.4(4) . .
O36 Co3 Zr9 42.2(2) 2_656 .
N5 Co3 Zr9 120.2(6) . .
O53 Co4 O40 175.1(4) . .
O53 Co4 O43 87.5(3) . .
O40 Co4 O43 91.1(4) . .
O53 Co4 O52 97.7(3) . .
O40 Co4 O52 84.7(4) . .
O43 Co4 O52 166.1(4) . .
O53 Co4 O37 77.5(3) . 2_656
O40 Co4 O37 98.1(3) . 2_656
O43 Co4 O37 100.9(3) . 2_656
O52 Co4 O37 92.8(3) . 2_656
O53 Co4 N4 83.6(4) . .
O40 Co4 N4 101.1(4) . .
O43 Co4 N4 87.9(4) . .
O52 Co4 N4 79.9(4) . .
O37 Co4 N4 158.7(4) 2_656 .
O53 Co4 Zr8 38.7(2) . .
O40 Co4 Zr8 136.3(3) . .
O43 Co4 Zr8 82.3(3) . .
O52 Co4 Zr8 109.8(2) . .
O37 Co4 Zr8 42.3(2) 2_656 .
N4 Co4 Zr8 121.6(3) . .
O6 Zr1 O4 91.2(3) . .
O6 Zr1 O30 84.2(3) . .
O4 Zr1 O30 144.8(3) . .
O6 Zr1 O27 143.6(3) . .
O4 Zr1 O27 85.9(3) . .
O30 Zr1 O27 77.8(3) . .
O6 Zr1 O25 85.4(3) . .
O4 Zr1 O25 141.5(3) . .
O30 Zr1 O25 73.1(3) . .
O27 Zr1 O25 118.3(3) . .
O6 Zr1 O28 142.5(3) . .
O4 Zr1 O28 84.2(3) . .
O30 Zr1 O28 119.5(3) . .
O27 Zr1 O28 73.3(3) . .
O25 Zr1 O28 75.9(3) . .
O6 Zr1 O9 69.9(3) . .
O4 Zr1 O9 69.5(3) . .
O30 Zr1 O9 138.7(3) . .
O27 Zr1 O9 140.4(3) . .
O25 Zr1 O9 73.3(3) . .
O28 Zr1 O9 73.7(3) . .
O6 Zr1 O11 70.2(3) . .
O4 Zr1 O11 71.1(3) . .
O30 Zr1 O11 74.5(3) . .
O27 Zr1 O11 74.5(3) . .
O25 Zr1 O11 140.9(3) . .
O28 Zr1 O11 140.5(3) . .
O9 Zr1 O11 122.1(2) . .
O6 Zr1 Zr3 82.2(2) . .
O4 Zr1 Zr3 31.9(2) . .
O30 Zr1 Zr3 113.1(2) . .
O27 Zr1 Zr3 76.3(2) . .
O25 Zr1 Zr3 165.4(2) . .
O28 Zr1 Zr3 109.9(2) . .
O9 Zr1 Zr3 95.09(17) . .
O11 Zr1 Zr3 39.38(19) . .
O6 Zr1 Zr2 31.31(19) . .
O4 Zr1 Zr2 82.9(2) . .
O30 Zr1 Zr2 75.2(2) . .
O27 Zr1 Zr2 112.6(2) . .
O25 Zr1 Zr2 110.6(2) . .
O28 Zr1 Zr2 165.3(2) . .
O9 Zr1 Zr2 95.16(18) . .
O11 Zr1 Zr2 39.06(18) . .
Zr3 Zr1 Zr2 60.73(3) . .
O6 Zr1 Zr4 31.15(19) . .
O4 Zr1 Zr4 83.7(2) . .
O30 Zr1 Zr4 107.7(2) . .
O27 Zr1 Zr4 168.0(2) . .
O25 Zr1 Zr4 73.7(2) . .
O28 Zr1 Zr4 111.4(2) . .
O9 Zr1 Zr4 39.18(18) . .
O11 Zr1 Zr4 96.31(18) . .
Zr3 Zr1 Zr4 91.69(3) . .
Zr2 Zr1 Zr4 60.10(3) . .
O6 Zr1 Zr6 83.3(2) . .
O4 Zr1 Zr6 31.1(2) . .
O30 Zr1 Zr6 166.6(2) . .
O27 Zr1 Zr6 110.0(2) . .
O25 Zr1 Zr6 110.6(2) . .
O28 Zr1 Zr6 73.7(2) . .
O9 Zr1 Zr6 38.71(18) . .
O11 Zr1 Zr6 96.68(18) . .
Zr3 Zr1 Zr6 60.34(3) . .
Zr2 Zr1 Zr6 91.61(3) . .
Zr4 Zr1 Zr6 62.62(3) . .
O6 Zr2 O8 93.2(3) . .
O6 Zr2 O18 145.3(3) . .
O8 Zr2 O18 93.2(3) . .
O6 Zr2 O22 85.5(3) . .
O8 Zr2 O22 143.0(3) . .
O18 Zr2 O22 108.7(3) . .
O6 Zr2 O11 72.8(3) . .
O8 Zr2 O11 69.5(3) . .
O18 Zr2 O11 77.8(3) . .
O22 Zr2 O11 142.9(3) . .
O6 Zr2 O31 79.6(3) . .
O8 Zr2 O31 144.1(3) . .
O18 Zr2 O31 75.4(3) . .
O22 Zr2 O31 72.0(3) . .
O11 Zr2 O31 74.8(3) . .
O6 Zr2 O21 141.4(3) . .
O8 Zr2 O21 82.6(3) . .
O18 Zr2 O21 73.3(3) . .
O22 Zr2 O21 76.1(3) . .
O11 Zr2 O21 138.2(3) . .
O31 Zr2 O21 124.3(3) . .
O6 Zr2 O7 70.1(3) . .
O8 Zr2 O7 71.4(3) . .
O18 Zr2 O7 143.6(3) . .
O22 Zr2 O7 73.5(3) . .
O11 Zr2 O7 123.3(3) . .
O31 Zr2 O7 135.3(3) . .
O21 Zr2 O7 72.2(3) . .
O6 Zr2 Zr1 31.3(2) . .
O8 Zr2 Zr1 83.7(2) . .
O18 Zr2 Zr1 116.2(2) . .
O22 Zr2 Zr1 110.8(2) . .
O11 Zr2 Zr1 41.60(18) . .
O31 Zr2 Zr1 71.9(2) . .
O21 Zr2 Zr1 163.8(2) . .
O7 Zr2 Zr1 95.22(18) . .
O6 Zr2 Zr4 31.2(2) . .
O8 Zr2 Zr4 86.35(19) . .
O18 Zr2 Zr4 176.4(2) . .
O22 Zr2 Zr4 73.5(2) . .
O11 Zr2 Zr4 98.74(19) . .
O31 Zr2 Zr4 102.9(2) . .
O21 Zr2 Zr4 110.2(2) . .
O7 Zr2 Zr4 39.44(17) . .
Zr1 Zr2 Zr4 60.15(3) . .
O6 Zr2 Zr5 83.6(2) . .
O8 Zr2 Zr5 32.36(19) . .
O18 Zr2 Zr5 117.7(2) . .
O22 Zr2 Zr5 111.2(2) . .
O11 Zr2 Zr5 96.02(19) . .
O31 Zr2 Zr5 162.6(2) . .
O21 Zr2 Zr5 72.4(2) . .
O7 Zr2 Zr5 39.20(17) . .
Zr1 Zr2 Zr5 91.33(3) . .
Zr4 Zr2 Zr5 63.31(3) . .
O6 Zr2 Zr3 81.0(2) . .
O8 Zr2 Zr3 31.7(2) . .
O18 Zr2 Zr3 86.8(2) . .
O22 Zr2 Zr3 164.5(2) . .
O11 Zr2 Zr3 37.86(19) . .
O31 Zr2 Zr3 112.6(2) . .
O21 Zr2 Zr3 110.3(2) . .
O7 Zr2 Zr3 94.67(18) . .
Zr1 Zr2 Zr3 59.42(3) . .
Zr4 Zr2 Zr3 90.95(3) . .
Zr5 Zr2 Zr3 59.80(3) . .
O4 Zr3 O8 94.0(3) . .
O4 Zr3 O16 146.2(3) . .
O8 Zr3 O16 94.3(3) . .
O4 Zr3 O12 84.5(3) . .
O8 Zr3 O12 144.2(3) . .
O16 Zr3 O12 106.8(3) . .
O4 Zr3 O11 73.6(3) . .
O8 Zr3 O11 69.4(3) . .
O16 Zr3 O11 78.8(3) . .
O12 Zr3 O11 142.0(3) . .
O4 Zr3 O14 141.4(3) . .
O8 Zr3 O14 82.5(3) . .
O16 Zr3 O14 72.3(3) . .
O12 Zr3 O14 77.0(3) . .
O11 Zr3 O14 137.7(3) . .
O4 Zr3 O26 80.0(3) . .
O8 Zr3 O26 143.1(3) . .
O16 Zr3 O26 73.9(3) . .
O12 Zr3 O26 71.9(3) . .
O11 Zr3 O26 74.0(3) . .
O14 Zr3 O26 124.1(3) . .
O4 Zr3 O5 70.3(3) . .
O8 Zr3 O5 71.4(3) . .
O16 Zr3 O5 143.1(3) . .
O12 Zr3 O5 74.5(3) . .
O11 Zr3 O5 123.5(3) . .
O14 Zr3 O5 72.2(3) . .
O26 Zr3 O5 136.7(3) . .
O4 Zr3 Zr1 31.9(2) . .
O8 Zr3 Zr1 84.03(19) . .
O16 Zr3 Zr1 117.2(2) . .
O12 Zr3 Zr1 110.0(2) . .
O11 Zr3 Zr1 41.92(18) . .
O14 Zr3 Zr1 164.2(2) . .
O26 Zr3 Zr1 71.7(2) . .
O5 Zr3 Zr1 95.57(17) . .
O4 Zr3 Zr5 84.0(2) . .
O8 Zr3 Zr5 32.50(19) . .
O16 Zr3 Zr5 118.4(2) . .
O12 Zr3 Zr5 112.3(2) . .
O11 Zr3 Zr5 96.09(19) . .
O14 Zr3 Zr5 72.51(19) . .
O26 Zr3 Zr5 163.0(2) . .
O5 Zr3 Zr5 39.05(18) . .
Zr1 Zr3 Zr5 91.65(3) . .
O4 Zr3 Zr6 31.2(2) . .
O8 Zr3 Zr6 86.32(19) . .
O16 Zr3 Zr6 177.4(2) . .
O12 Zr3 Zr6 74.0(2) . .
O11 Zr3 Zr6 99.07(19) . .
O14 Zr3 Zr6 110.3(2) . .
O26 Zr3 Zr6 104.2(2) . .
O5 Zr3 Zr6 39.47(18) . .
Zr1 Zr3 Zr6 60.37(3) . .
Zr5 Zr3 Zr6 63.10(3) . .
O4 Zr3 Zr2 82.1(2) . .
O8 Zr3 Zr2 31.65(19) . .
O16 Zr3 Zr2 88.1(2) . .
O12 Zr3 Zr2 165.0(2) . .
O11 Zr3 Zr2 37.84(19) . .
O14 Zr3 Zr2 110.1(2) . .
O26 Zr3 Zr2 111.8(2) . .
O5 Zr3 Zr2 94.77(18) . .
Zr1 Zr3 Zr2 59.85(3) . .
Zr5 Zr3 Zr2 59.90(3) . .
Zr6 Zr3 Zr2 91.11(3) . .
O6 Zr4 O3 146.2(3) . 2_655
O6 Zr4 O2 148.3(3) . 2_655
O3 Zr4 O2 65.4(3) 2_655 2_655
O6 Zr4 O10 91.8(3) . .
O3 Zr4 O10 86.9(3) 2_655 .
O2 Zr4 O10 87.8(3) 2_655 .
O6 Zr4 O24 83.2(3) . .
O3 Zr4 O24 117.0(3) 2_655 .
O2 Zr4 O24 78.4(3) 2_655 .
O10 Zr4 O24 142.9(3) . .
O6 Zr4 O23 82.8(3) . .
O3 Zr4 O23 78.1(3) 2_655 .
O2 Zr4 O23 115.7(3) 2_655 .
O10 Zr4 O23 142.4(3) . .
O24 Zr4 O23 73.5(3) . .
O6 Zr4 O9 71.6(3) . .
O3 Zr4 O9 137.4(3) 2_655 .
O2 Zr4 O9 78.8(3) 2_655 .
O10 Zr4 O9 68.6(2) . .
O24 Zr4 O9 75.0(3) . .
O23 Zr4 O9 141.3(3) . .
O6 Zr4 O7 70.4(3) . .
O3 Zr4 O7 77.8(2) 2_655 .
O2 Zr4 O7 137.1(2) 2_655 .
O10 Zr4 O7 68.1(2) . .
O24 Zr4 O7 141.0(3) . .
O23 Zr4 O7 75.0(3) . .
O9 Zr4 O7 120.1(3) . .
O6 Zr4 Zr2 31.1(2) . .
O3 Zr4 Zr2 115.49(19) 2_655 .
O2 Zr4 Zr2 171.3(2) 2_655 .
O10 Zr4 Zr2 83.73(18) . .
O24 Zr4 Zr2 107.6(2) . .
O23 Zr4 Zr2 72.51(19) . .
O9 Zr4 Zr2 96.50(18) . .
O7 Zr4 Zr2 39.83(17) . .
O6 Zr4 Zr1 31.0(2) . .
O3 Zr4 Zr1 170.00(18) 2_655 .
O2 Zr4 Zr1 117.80(19) 2_655 .
O10 Zr4 Zr1 83.89(18) . .
O24 Zr4 Zr1 73.0(2) . .
O23 Zr4 Zr1 107.3(2) . .
O9 Zr4 Zr1 41.03(18) . .
O7 Zr4 Zr1 95.18(17) . .
Zr2 Zr4 Zr1 59.75(3) . .
O6 Zr4 Zr5 167.8(2) . 2_655
O3 Zr4 Zr5 34.18(19) 2_655 2_655
O2 Zr4 Zr5 34.30(19) 2_655 2_655
O10 Zr4 Zr5 76.09(18) . 2_655
O24 Zr4 Zr5 107.1(2) . 2_655
O23 Zr4 Zr5 106.20(19) . 2_655
O9 Zr4 Zr5 104.12(19) . 2_655
O7 Zr4 Zr5 103.48(17) . 2_655
Zr2 Zr4 Zr5 143.16(4) . 2_655
Zr1 Zr4 Zr5 144.87(4) . 2_655
O6 Zr4 Zr6 79.7(2) . .
O3 Zr4 Zr6 113.96(19) 2_655 .
O2 Zr4 Zr6 82.8(2) 2_655 .
O10 Zr4 Zr6 33.21(17) . .
O24 Zr4 Zr6 110.2(2) . .
O23 Zr4 Zr6 161.4(2) . .
O9 Zr4 Zr6 35.41(18) . .
O7 Zr4 Zr6 93.14(18) . .
Zr2 Zr4 Zr6 89.20(3) . .
Zr1 Zr4 Zr6 58.80(3) . .
Zr5 Zr4 Zr6 90.32(3) 2_655 .
O8 Zr5 O2 147.3(3) . .
O8 Zr5 O3 147.5(3) . .
O2 Zr5 O3 65.2(3) . .
O8 Zr5 O10 94.7(3) . .
O2 Zr5 O10 87.2(3) . .
O3 Zr5 O10 86.8(3) . .
O8 Zr5 O15 82.3(3) . .
O2 Zr5 O15 77.2(3) . .
O3 Zr5 O15 114.9(3) . .
O10 Zr5 O15 143.5(3) . .
O8 Zr5 O20 82.7(3) . .
O2 Zr5 O20 115.0(3) . .
O3 Zr5 O20 76.6(3) . .
O10 Zr5 O20 142.0(3) . .
O15 Zr5 O20 74.0(3) . .
O8 Zr5 O5 72.3(3) . .
O2 Zr5 O5 78.2(3) . .
O3 Zr5 O5 136.7(3) . .
O10 Zr5 O5 68.5(2) . .
O15 Zr5 O5 76.1(3) . .
O20 Zr5 O5 143.1(3) . .
O8 Zr5 O7 71.7(3) . .
O2 Zr5 O7 137.5(2) . .
O3 Zr5 O7 78.8(3) . .
O10 Zr5 O7 68.3(2) . .
O15 Zr5 O7 141.5(3) . .
O20 Zr5 O7 75.0(3) . .
O5 Zr5 O7 119.8(3) . .
O8 Zr5 Zr3 32.3(2) . .
O2 Zr5 Zr3 116.3(2) . .
O3 Zr5 Zr3 170.18(18) . .
O10 Zr5 Zr3 83.64(18) . .
O15 Zr5 Zr3 74.5(2) . .
O20 Zr5 Zr3 110.0(2) . .
O5 Zr5 Zr3 40.10(18) . .
O7 Zr5 Zr3 95.60(17) . .
O8 Zr5 Zr2 32.1(2) . .
O2 Zr5 Zr2 170.5(2) . .
O3 Zr5 Zr2 116.55(19) . .
O10 Zr5 Zr2 83.67(18) . .
O15 Zr5 Zr2 109.0(2) . .
O20 Zr5 Zr2 74.1(2) . .
O5 Zr5 Zr2 96.10(19) . .
O7 Zr5 Zr2 39.71(17) . .
Zr3 Zr5 Zr2 60.30(3) . .
O8 Zr5 Zr4 170.41(19) . 2_655
O2 Zr5 Zr4 34.33(19) . 2_655
O3 Zr5 Zr4 33.86(19) . 2_655
O10 Zr5 Zr4 75.75(18) . 2_655
O15 Zr5 Zr4 105.4(2) . 2_655
O20 Zr5 Zr4 104.7(2) . 2_655
O5 Zr5 Zr4 103.66(18) . 2_655
O7 Zr5 Zr4 104.01(17) . 2_655
Zr3 Zr5 Zr4 143.52(4) . 2_655
Zr2 Zr5 Zr4 143.51(4) . 2_655
O4 Zr6 O1 147.0(3) . 2_655
O4 Zr6 O1 147.9(3) . .
O1 Zr6 O1 65.1(3) 2_655 .
O4 Zr6 O10 92.2(3) . .
O1 Zr6 O10 87.8(3) 2_655 .
O1 Zr6 O10 88.1(3) . .
O4 Zr6 O13 81.5(3) . .
O1 Zr6 O13 78.9(3) 2_655 .
O1 Zr6 O13 116.2(3) . .
O10 Zr6 O13 143.0(3) . .
O4 Zr6 O29 82.4(3) . .
O1 Zr6 O29 116.0(3) 2_655 .
O1 Zr6 O29 78.3(3) . .
O10 Zr6 O29 143.0(3) . .
O13 Zr6 O29 72.6(3) . .
O4 Zr6 O9 71.4(3) . .
O1 Zr6 O9 137.7(3) 2_655 .
O1 Zr6 O9 78.8(3) . .
O10 Zr6 O9 69.0(2) . .
O13 Zr6 O9 139.7(3) . .
O29 Zr6 O9 74.6(3) . .
O4 Zr6 O5 70.7(3) . .
O1 Zr6 O5 78.8(3) 2_655 .
O1 Zr6 O5 137.5(3) . .
O10 Zr6 O5 68.1(2) . .
O13 Zr6 O5 75.4(3) . .
O29 Zr6 O5 140.7(3) . .
O9 Zr6 O5 120.2(3) . .
O4 Zr6 Zr3 31.0(2) . .
O1 Zr6 Zr3 116.6(2) 2_655 .
O1 Zr6 Zr3 171.3(2) . .
O10 Zr6 Zr3 83.50(18) . .
O13 Zr6 Zr3 72.3(2) . .
O29 Zr6 Zr3 107.3(2) . .
O9 Zr6 Zr3 95.98(19) . .
O5 Zr6 Zr3 40.03(18) . .
O4 Zr6 Zr1 31.0(2) . .
O1 Zr6 Zr1 171.0(2) 2_655 .
O1 Zr6 Zr1 117.6(2) . .
O10 Zr6 Zr1 83.81(18) . .
O13 Zr6 Zr1 106.1(2) . .
O29 Zr6 Zr1 72.9(2) . .
O9 Zr6 Zr1 40.81(18) . .
O5 Zr6 Zr1 95.06(18) . .
Zr3 Zr6 Zr1 59.29(3) . .
O4 Zr6 Zr6 168.1(2) . 2_655
O1 Zr6 Zr6 34.39(19) 2_655 2_655
O1 Zr6 Zr6 34.4(2) . 2_655
O10 Zr6 Zr6 75.87(18) . 2_655
O13 Zr6 Zr6 107.8(2) . 2_655
O29 Zr6 Zr6 107.3(2) . 2_655
O9 Zr6 Zr6 103.92(18) . 2_655
O5 Zr6 Zr6 103.78(18) . 2_655
Zr3 Zr6 Zr6 143.59(4) . 2_655
Zr1 Zr6 Zr6 144.40(4) . 2_655
O4 Zr6 Zr4 79.9(2) . .
O1 Zr6 Zr4 114.8(2) 2_655 .
O1 Zr6 Zr4 82.9(2) . .
O10 Zr6 Zr4 33.37(17) . .
O13 Zr6 Zr4 160.5(2) . .
O29 Zr6 Zr4 110.1(2) . .
O9 Zr6 Zr4 35.64(18) . .
O5 Zr6 Zr4 93.20(18) . .
Zr3 Zr6 Zr4 88.74(3) . .
Zr1 Zr6 Zr4 58.58(3) . .
Zr6 Zr6 Zr4 90.06(3) 2_655 .
O54 Zr7 O35 121.8(3) . .
O54 Zr7 O36 103.7(4) . .
O35 Zr7 O36 112.2(3) . .
O54 Zr7 O36 164.0(4) . 2_656
O35 Zr7 O36 72.5(3) . 2_656
O36 Zr7 O36 74.4(4) . 2_656
O54 Zr7 O44 81.1(4) . .
O35 Zr7 O44 82.3(3) . .
O36 Zr7 O44 157.2(4) . .
O36 Zr7 O44 94.8(4) 2_656 .
O54 Zr7 O34 74.5(3) . .
O35 Zr7 O34 72.2(3) . .
O36 Zr7 O34 75.7(3) . .
O36 Zr7 O34 119.4(3) 2_656 .
O44 Zr7 O34 126.7(3) . .
O54 Zr7 O38 79.7(4) . .
O35 Zr7 O38 147.6(4) . .
O36 Zr7 O38 81.6(3) . .
O36 Zr7 O38 84.3(4) 2_656 .
O44 Zr7 O38 77.3(4) . .
O34 Zr7 O38 140.1(4) . .
O54 Zr7 Co2 36.8(3) . .
O35 Zr7 Co2 91.0(2) . .
O36 Zr7 Co2 101.1(3) . .
O36 Zr7 Co2 158.9(2) 2_656 .
O44 Zr7 Co2 96.0(3) . .
O34 Zr7 Co2 40.7(2) . .
O38 Zr7 Co2 115.8(3) . .
O54 Zr7 Zr9 93.3(3) . 2_656
O35 Zr7 Zr9 88.0(2) . 2_656
O36 Zr7 Zr9 38.9(2) . 2_656
O36 Zr7 Zr9 94.5(2) 2_656 2_656
O44 Zr7 Zr9 163.9(3) . 2_656
O34 Zr7 Zr9 37.4(2) . 2_656
O38 Zr7 Zr9 116.7(3) . 2_656
Co2 Zr7 Zr9 71.37(5) . 2_656
O54 Zr7 Zr7 141.3(3) . 2_656
O35 Zr7 Zr7 87.9(2) . 2_656
O36 Zr7 Zr7 38.0(2) . 2_656
O36 Zr7 Zr7 37.0(2) 2_656 2_656
O44 Zr7 Zr7 130.9(3) . 2_656
O34 Zr7 Zr7 94.7(2) . 2_656
O38 Zr7 Zr7 86.8(2) . 2_656
Co2 Zr7 Zr7 132.34(6) . 2_656
Zr9 Zr7 Zr7 60.98(4) 2_656 2_656
O54 Zr7 Zr8 101.5(3) . .
O35 Zr7 Zr8 34.3(2) . .
O36 Zr7 Zr8 94.4(2) . .
O36 Zr7 Zr8 94.4(2) 2_656 .
O44 Zr7 Zr8 106.6(3) . .
O34 Zr7 Zr8 38.0(2) . .
O38 Zr7 Zr8 176.0(3) . .
Co2 Zr7 Zr8 65.05(4) . .
Zr9 Zr7 Zr8 59.58(3) 2_656 .
Zr7 Zr7 Zr8 90.00(3) 2_656 .
O54 Zr7 Zr9 156.0(3) . .
O35 Zr7 Zr9 34.5(2) . .
O36 Zr7 Zr9 93.8(2) . .
O36 Zr7 Zr9 37.9(2) 2_656 .
O44 Zr7 Zr9 89.1(3) . .
O34 Zr7 Zr9 94.5(2) . .
O38 Zr7 Zr9 119.6(3) . .
Co2 Zr7 Zr9 124.13(5) . .
Zr9 Zr7 Zr9 90.13(5) 2_656 .
Zr7 Zr7 Zr9 59.32(4) 2_656 .
Zr8 Zr7 Zr9 60.28(3) . .
O53 Zr8 O35 121.5(3) . .
O53 Zr8 O37 102.9(3) . .
O35 Zr8 O37 112.3(3) . .
O53 Zr8 O46 81.2(3) . .
O35 Zr8 O46 83.2(3) . .
O37 Zr8 O46 157.0(3) . .
O53 Zr8 O34 164.4(3) . .
O35 Zr8 O34 72.5(3) . .
O37 Zr8 O34 75.3(3) . .
O46 Zr8 O34 94.6(3) . .
O53 Zr8 O37 74.4(3) . 2_656
O35 Zr8 O37 71.6(3) . 2_656
O37 Zr8 O37 75.2(3) . 2_656
O46 Zr8 O37 127.2(3) . 2_656
O34 Zr8 O37 119.1(3) . 2_656
O53 Zr8 O48 80.3(3) . .
O35 Zr8 O48 147.4(3) . .
O37 Zr8 O48 82.2(3) . .
O46 Zr8 O48 76.2(3) . .
O34 Zr8 O48 84.1(3) . .
O37 Zr8 O48 140.9(3) 2_656 .
O53 Zr8 Co4 37.1(2) . .
O35 Zr8 Co4 89.9(2) . .
O37 Zr8 Co4 100.8(2) . .
O46 Zr8 Co4 95.9(2) . .
O34 Zr8 Co4 158.3(2) . .
O37 Zr8 Co4 40.7(2) 2_656 .
O48 Zr8 Co4 116.8(2) . .
O53 Zr8 Zr9 141.1(2) . 2_656
O35 Zr8 Zr9 88.1(2) . 2_656
O37 Zr8 Zr9 38.6(2) . 2_656
O46 Zr8 Zr9 130.9(2) . 2_656
O34 Zr8 Zr9 37.3(2) . 2_656
O37 Zr8 Zr9 94.6(2) 2_656 2_656
O48 Zr8 Zr9 86.7(2) . 2_656
Co4 Zr8 Zr9 132.47(5) . 2_656
O53 Zr8 Zr8 92.8(2) . 2_656
O35 Zr8 Zr8 87.7(2) . 2_656
O37 Zr8 Zr8 38.5(2) . 2_656
O46 Zr8 Zr8 164.3(3) . 2_656
O34 Zr8 Zr8 94.8(2) . 2_656
O37 Zr8 Zr8 37.2(2) 2_656 2_656
O48 Zr8 Zr8 117.2(2) . 2_656
Co4 Zr8 Zr8 71.29(4) . 2_656
Zr9 Zr8 Zr8 61.18(4) 2_656 2_656
O53 Zr8 Zr7 155.8(2) . .
O35 Zr8 Zr7 34.7(2) . .
O37 Zr8 Zr7 94.2(2) . .
O46 Zr8 Zr7 89.8(2) . .
O34 Zr8 Zr7 37.9(2) . .
O37 Zr8 Zr7 93.9(2) 2_656 .
O48 Zr8 Zr7 119.4(2) . .
Co4 Zr8 Zr7 123.17(5) . .
Zr9 Zr8 Zr7 59.40(4) 2_656 .
Zr8 Zr8 Zr7 89.99(3) 2_656 .
O53 Zr8 Zr9 101.5(2) . .
O35 Zr8 Zr9 34.0(2) . .
O37 Zr8 Zr9 93.9(2) . .
O46 Zr8 Zr9 107.5(2) . .
O34 Zr8 Zr9 94.1(2) . .
O37 Zr8 Zr9 37.6(2) 2_656 .
O48 Zr8 Zr9 176.0(2) . .
Co4 Zr8 Zr9 64.60(4) . .
Zr9 Zr8 Zr9 89.79(5) 2_656 .
Zr8 Zr8 Zr9 59.30(3) 2_656 .
Zr7 Zr8 Zr9 59.88(4) . .
O51 Zr9 O35 122.0(4) . .
O51 Zr9 O34 103.7(3) . 2_656
O35 Zr9 O34 112.8(3) . 2_656
O51 Zr9 O42 80.7(4) . .
O35 Zr9 O42 81.3(3) . .
O34 Zr9 O42 157.8(4) 2_656 .
O51 Zr9 O37 164.3(4) . 2_656
O35 Zr9 O37 71.5(3) . 2_656
O34 Zr9 O37 75.4(3) 2_656 2_656
O42 Zr9 O37 94.4(3) . 2_656
O51 Zr9 O36 75.4(4) . 2_656
O35 Zr9 O36 72.3(3) . 2_656
O34 Zr9 O36 75.6(3) 2_656 2_656
O42 Zr9 O36 126.2(3) . 2_656
O37 Zr9 O36 118.8(3) 2_656 2_656
O51 Zr9 O41 79.9(4) . .
O35 Zr9 O41 146.3(3) . .
O34 Zr9 O41 82.1(3) 2_656 .
O42 Zr9 O41 77.3(4) . .
O37 Zr9 O41 84.5(3) 2_656 .
O36 Zr9 O41 141.3(3) 2_656 .
O51 Zr9 Co3 37.0(3) . .
O35 Zr9 Co3 90.9(2) . .
O34 Zr9 Co3 101.8(2) 2_656 .
O42 Zr9 Co3 94.7(3) . .
O37 Zr9 Co3 158.6(2) 2_656 .
O36 Zr9 Co3 41.7(2) 2_656 .
O41 Zr9 Co3 116.4(2) . .
O51 Zr9 Zr7 93.9(3) . 2_656
O35 Zr9 Zr7 88.4(2) . 2_656
O34 Zr9 Zr7 38.7(2) 2_656 2_656
O42 Zr9 Zr7 163.4(3) . 2_656
O37 Zr9 Zr7 94.6(2) 2_656 2_656
O36 Zr9 Zr7 37.4(2) 2_656 2_656
O41 Zr9 Zr7 117.4(2) . 2_656
Co3 Zr9 Zr7 72.37(5) . 2_656
O51 Zr9 Zr8 141.9(3) . 2_656
O35 Zr9 Zr8 87.8(2) . 2_656
O34 Zr9 Zr8 38.6(2) 2_656 2_656
O42 Zr9 Zr8 130.9(2) . 2_656
O37 Zr9 Zr8 37.40(19) 2_656 2_656
O36 Zr9 Zr8 94.5(2) 2_656 2_656
O41 Zr9 Zr8 86.9(2) . 2_656
Co3 Zr9 Zr8 133.39(6) . 2_656
Zr7 Zr9 Zr8 61.02(4) 2_656 2_656
O51 Zr9 Zr7 101.7(3) . .
O35 Zr9 Zr7 34.7(2) . .
O34 Zr9 Zr7 94.7(2) 2_656 .
O42 Zr9 Zr7 105.8(3) . .
O37 Zr9 Zr7 93.9(2) 2_656 .
O36 Zr9 Zr7 37.6(2) 2_656 .
O41 Zr9 Zr7 176.7(2) . .
Co3 Zr9 Zr7 64.94(5) . .
Zr7 Zr9 Zr7 59.71(4) 2_656 .
Zr8 Zr9 Zr7 90.11(4) 2_656 .
O51 Zr9 Zr8 155.5(3) . .
O35 Zr9 Zr8 33.8(2) . .
O34 Zr9 Zr8 94.4(2) 2_656 .
O42 Zr9 Zr8 88.7(2) . .
O37 Zr9 Zr8 37.7(2) 2_656 .
O36 Zr9 Zr8 93.7(2) 2_656 .
O41 Zr9 Zr8 119.5(2) . .
Co3 Zr9 Zr8 123.34(6) . .
Zr7 Zr9 Zr8 89.98(4) 2_656 .
Zr8 Zr9 Zr8 59.52(4) 2_656 .
Zr7 Zr9 Zr8 59.84(4) . .
C34 N1 Co1 173.0(15) . .
C37 N2 C36 117.1(11) . .
C37 N2 Co1 121.8(8) . .
C36 N2 Co1 121.1(8) . .
C59 N3 C57 113.8(12) . .
C59 N3 C60 111.0(14) . .
C57 N3 C60 110.9(12) . .
C59 N3 Co2 106.5(9) . .
C57 N3 Co2 101.9(9) . .
C60 N3 Co2 112.4(9) . .
C65 N4 C67 113.7(12) . .
C65 N4 C68 112.0(13) . .
C67 N4 C68 111.4(12) . .
C65 N4 Co4 107.5(9) . .
C67 N4 Co4 101.5(8) . .
C68 N4 Co4 110.2(9) . .
C73 N5 C76A 115(2) . .
C73 N5 C75 125(2) . .
C76A N5 C75 78(2) . .
C73 N5 C76B 103(3) . .
C75 N5 C76B 114(3) . .
C73 N5 Co3 108.5(15) . .
C76A N5 Co3 128(2) . .
C75 N5 Co3 99.7(13) . .
C76B N5 Co3 104.2(19) . .
O13 C1 O12 125.9(13) . .
O13 C1 C2 117.6(15) . .
O12 C1 C2 116.5(15) . .
C1 C2 C3 107.9(15) . .
C1 C2 H2A 110.1 . .
C3 C2 H2A 110.1 . .
C1 C2 H2B 110.1 . .
C3 C2 H2B 110.1 . .
H2A C2 H2B 108.4 . .
C2 C3 H3A 109.5 . .
C2 C3 H3B 109.5 . .
H3A C3 H3B 109.5 . .
C2 C3 H3C 109.5 . .
H3A C3 H3C 109.5 . .
H3B C3 H3C 109.5 . .
O14 C4 O15 125.5(11) . .
O14 C4 C5 118.5(12) . .
O15 C4 C5 116.1(12) . .
C4 C5 C6 113.3(12) . .
C4 C5 H5A 108.9 . .
C6 C5 H5A 108.9 . .
C4 C5 H5B 108.9 . .
C6 C5 H5B 108.9 . .
H5A C5 H5B 107.7 . .
C5 C6 H6A 109.5 . .
C5 C6 H6B 109.5 . .
H6A C6 H6B 109.5 . .
C5 C6 H6C 109.5 . .
H6A C6 H6C 109.5 . .
H6B C6 H6C 109.5 . .
O17 C7 O16 120.4(14) . .
O17 C7 C8 120.6(12) . .
O16 C7 C8 119.0(13) . .
C9 C8 C7 115.2(14) . .
C9 C8 H8A 108.5 . .
C7 C8 H8A 108.5 . .
C9 C8 H8B 108.5 . .
C7 C8 H8B 108.5 . .
H8A C8 H8B 107.5 . .
C8 C9 H9A 109.5 . .
C8 C9 H9B 109.5 . .
H9A C9 H9B 109.5 . .
C8 C9 H9C 109.5 . .
H9A C9 H9C 109.5 . .
H9B C9 H9C 109.5 . .
O19 C10 O18 120.2(14) . .
O19 C10 C11 121.0(13) . .
O18 C10 C11 118.8(13) . .
C10 C11 C12 114.8(14) . .
C10 C11 H11A 108.6 . .
C12 C11 H11A 108.6 . .
C10 C11 H11B 108.6 . .
C12 C11 H11B 108.6 . .
H11A C11 H11B 107.5 . .
C11 C12 H12A 109.5 . .
C11 C12 H12B 109.5 . .
H12A C12 H12B 109.5 . .
C11 C12 H12C 109.5 . .
H12A C12 H12C 109.5 . .
H12B C12 H12C 109.5 . .
O21 C13 O20 124.6(13) . .
O21 C13 C14 119.3(13) . .
O20 C13 C14 116.1(12) . .
C15 C14 C13 114.1(14) . .
C15 C14 H14A 108.7 . .
C13 C14 H14A 108.7 . .
C15 C14 H14B 108.7 . .
C13 C14 H14B 108.7 . .
H14A C14 H14B 107.6 . .
C14 C15 H15A 109.5 . .
C14 C15 H15B 109.5 . .
H15A C15 H15B 109.5 . .
C14 C15 H15C 109.5 . .
H15A C15 H15C 109.5 . .
H15B C15 H15C 109.5 . .
O23 C16 O22 125.1(12) . .
O23 C16 C17 119.4(12) . .
O22 C16 C17 115.4(12) . .
C16 C17 C18 114.8(13) . .
C16 C17 H17A 108.6 . .
C18 C17 H17A 108.6 . .
C16 C17 H17B 108.6 . .
C18 C17 H17B 108.6 . .
H17A C17 H17B 107.5 . .
C17 C18 H18A 109.5 . .
C17 C18 H18B 109.5 . .
H18A C18 H18B 109.5 . .
C17 C18 H18C 109.5 . .
H18A C18 H18C 109.5 . .
H18B C18 H18C 109.5 . .
O24 C19 O25 125.2(13) . .
O24 C19 C20 118.2(14) . .
O25 C19 C20 116.6(14) . .
C21 C20 C19 113.1(15) . .
C21 C20 H20A 109.0 . .
C19 C20 H20A 109.0 . .
C21 C20 H20B 109.0 . .
C19 C20 H20B 109.0 . .
H20A C20 H20B 107.8 . .
C20 C21 H21A 109.5 . .
C20 C21 H21B 109.5 . .
H21A C21 H21B 109.5 . .
C20 C21 H21C 109.5 . .
H21A C21 H21C 109.5 . .
H21B C21 H21C 109.5 . .
O26 C22 O27 126.0(12) . .
O26 C22 C23 117.7(14) . .
O27 C22 C23 116.3(14) . .
C22 C23 C24 116.6(15) . .
C22 C23 H23A 108.1 . .
C24 C23 H23A 108.1 . .
C22 C23 H23B 108.1 . .
C24 C23 H23B 108.1 . .
H23A C23 H23B 107.3 . .
C23 C24 H24A 109.5 . .
C23 C24 H24B 109.5 . .
H24A C24 H24B 109.5 . .
C23 C24 H24C 109.5 . .
H24A C24 H24C 109.5 . .
H24B C24 H24C 109.5 . .
O28 C25 O29 126.4(16) . .
O28 C25 C26 119.0(17) . .
O29 C25 C26 114.6(18) . .
C25 C26 C27 110.3(17) . .
C25 C26 H26A 109.6 . .
C27 C26 H26A 109.6 . .
C25 C26 H26B 109.6 . .
C27 C26 H26B 109.6 . .
H26A C26 H26B 108.1 . .
C26 C27 H27A 109.5 . .
C26 C27 H27B 109.5 . .
H27A C27 H27B 109.5 . .
C26 C27 H27C 109.5 . .
H27A C27 H27C 109.5 . .
H27B C27 H27C 109.5 . .
O31 C28 O30 125.4(13) . .
O31 C28 C29 118.7(15) . .
O30 C28 C29 115.9(13) . .
C30 C29 C28 114.3(15) . .
C30 C29 H29A 108.7 . .
C28 C29 H29A 108.7 . .
C30 C29 H29B 108.7 . .
C28 C29 H29B 108.7 . .
H29A C29 H29B 107.6 . .
C29 C30 H30A 109.5 . .
C29 C30 H30B 109.5 . .
H30A C30 H30B 109.5 . .
C29 C30 H30C 109.5 . .
H30A C30 H30C 109.5 . .
H30B C30 H30C 109.5 . .
O32 C31 O33 125.5(18) . .
O32 C31 C32 115.9(19) . .
O33 C31 C32 118.0(19) . .
C31 C32 C33 104(2) . .
C31 C32 H32A 110.9 . .
C33 C32 H32A 110.9 . .
C31 C32 H32B 110.9 . .
C33 C32 H32B 110.9 . .
H32A C32 H32B 108.9 . .
C32 C33 H33A 109.5 . .
C32 C33 H33B 109.5 . .
H33A C33 H33B 109.5 . .
C32 C33 H33C 109.5 . .
H33A C33 H33C 109.5 . .
H33B C33 H33C 109.5 . .
N1 C34 C35 179(2) . .
N2 C36 C37 121.8(11) . 7_656
N2 C37 C36 121.1(11) . 7_656
O38 C38 O39 124(2) . .
O38 C38 C39 117(3) . .
O39 C38 C39 120(3) . .
C40 C39 C38 114(2) . .
C40 C39 H39A 108.8 . .
C38 C39 H39A 108.8 . .
C40 C39 H39B 108.8 . .
C38 C39 H39B 108.8 . .
H39A C39 H39B 107.7 . .
C39 C40 H40A 109.5 . .
C39 C40 H40B 109.5 . .
H40A C40 H40B 109.5 . .
C39 C40 H40C 109.5 . .
H40A C40 H40C 109.5 . .
H40B C40 H40C 109.5 . .
O40 C41 O41 124.9(14) . .
O40 C41 C42 118.2(15) . .
O41 C41 C42 116.9(14) . .
C43 C42 C41 115.4(14) . .
C43 C42 H42A 108.4 . .
C41 C42 H42A 108.4 . .
C43 C42 H42B 108.4 . .
C41 C42 H42B 108.4 . .
H42A C42 H42B 107.5 . .
C42 C43 H43A 109.5 . .
C42 C43 H43B 109.5 . .
H43A C43 H43B 109.5 . .
C42 C43 H43C 109.5 . .
H43A C43 H43C 109.5 . .
H43B C43 H43C 109.5 . .
O42 C44 O43 125.0(14) . .
O42 C44 C45 117.1(15) . .
O43 C44 C45 117.8(14) . .
C46 C45 C44 116.5(16) . .
C46 C45 H45A 108.2 . .
C44 C45 H45A 108.2 . .
C46 C45 H45B 108.2 . .
C44 C45 H45B 108.2 . .
H45A C45 H45B 107.3 . .
C45 C46 H46A 109.5 . .
C45 C46 H46B 109.5 . .
H46A C46 H46B 109.5 . .
C45 C46 H46C 109.5 . .
H46A C46 H46C 109.5 . .
H46B C46 H46C 109.5 . .
O45 C47 O44 125.2(16) . .
O45 C47 C48 117.8(19) . .
O44 C47 C48 117.0(19) . .
C49 C48 C47 119.0(19) . .
C49 C48 H48A 120.5 . .
C47 C48 H48A 120.5 . .
C48 C49 H49A 109.5 . .
C48 C49 H49B 109.5 . .
H49A C49 H49B 109.5 . .
C48 C49 H49C 109.5 . .
H49A C49 H49C 109.5 . .
H49B C49 H49C 109.5 . .
O47 C50 O46 125.4(14) . .
O47 C50 C51 117.6(14) . .
O46 C50 C51 117.0(15) . .
C52 C51 C50 114.8(14) . .
C52 C51 H51A 108.6 . .
C50 C51 H51A 108.6 . .
C52 C51 H51B 108.6 . .
C50 C51 H51B 108.6 . .
H51A C51 H51B 107.5 . .
C51 C52 H52A 109.5 . .
C51 C52 H52B 109.5 . .
H52A C52 H52B 109.5 . .
C51 C52 H52C 109.5 . .
H52A C52 H52C 109.5 . .
H52B C52 H52C 109.5 . .
O49 C53 O48 125.7(14) . .
O49 C53 C54 118.5(13) . .
O48 C53 C54 115.8(13) . .
C55 C54 C53 116.5(15) . .
C55 C54 H54A 121.7 . .
C53 C54 H54A 121.7 . .
C54 C55 H55A 109.5 . .
C54 C55 H55B 109.5 . .
H55A C55 H55B 109.5 . .
C54 C55 H55C 109.5 . .
H55A C55 H55C 109.5 . .
H55B C55 H55C 109.5 . .
O54 C56 C57 110.8(12) . .
O54 C56 H56A 109.5 . .
C57 C56 H56A 109.5 . .
O54 C56 H56B 109.5 . .
C57 C56 H56B 109.5 . .
H56A C56 H56B 108.1 . .
N3 C57 C56 112.1(12) . .
N3 C57 H57A 109.2 . .
C56 C57 H57A 109.2 . .
N3 C57 H57B 109.2 . .
C56 C57 H57B 109.2 . .
H57A C57 H57B 107.9 . .
O55 C58 C59 106.0(14) . .
O55 C58 H58A 110.5 . .
C59 C58 H58A 110.5 . .
O55 C58 H58B 110.5 . .
C59 C58 H58B 110.5 . .
H58A C58 H58B 108.7 . .
N3 C59 C58 110.8(12) . .
N3 C59 H59A 109.5 . .
C58 C59 H59A 109.5 . .
N3 C59 H59B 109.5 . .
C58 C59 H59B 109.5 . .
H59A C59 H59B 108.1 . .
N3 C60 C61 115.1(13) . .
N3 C60 H60A 108.5 . .
C61 C60 H60A 108.5 . .
N3 C60 H60B 108.5 . .
C61 C60 H60B 108.5 . .
H60A C60 H60B 107.5 . .
C60 C61 C62 110.5(13) . .
C60 C61 H61A 109.6 . .
C62 C61 H61A 109.6 . .
C60 C61 H61B 109.6 . .
C62 C61 H61B 109.6 . .
H61A C61 H61B 108.1 . .
C61 C62 C63 109.6(13) . .
C61 C62 H62A 109.8 . .
C63 C62 H62A 109.8 . .
C61 C62 H62B 109.8 . .
C63 C62 H62B 109.8 . .
H62A C62 H62B 108.2 . .
C62 C63 H63A 109.5 . .
C62 C63 H63B 109.5 . .
H63A C63 H63B 109.5 . .
C62 C63 H63C 109.5 . .
H63A C63 H63C 109.5 . .
H63B C63 H63C 109.5 . .
O52 C64 C65 105.9(11) . .
O52 C64 H64A 110.6 . .
C65 C64 H64A 110.6 . .
O52 C64 H64B 110.6 . .
C65 C64 H64B 110.6 . .
H64A C64 H64B 108.7 . .
N4 C65 C64 110.8(12) . .
N4 C65 H65A 109.5 . .
C64 C65 H65A 109.5 . .
N4 C65 H65B 109.5 . .
C64 C65 H65B 109.5 . .
H65A C65 H65B 108.1 . .
O53 C66 C67 111.3(11) . .
O53 C66 H66A 109.4 . .
C67 C66 H66A 109.4 . .
O53 C66 H66B 109.4 . .
C67 C66 H66B 109.4 . .
H66A C66 H66B 108.0 . .
N4 C67 C66 112.3(11) . .
N4 C67 H67A 109.1 . .
C66 C67 H67A 109.1 . .
N4 C67 H67B 109.1 . .
C66 C67 H67B 109.1 . .
H67A C67 H67B 107.9 . .
N4 C68 C69 118.3(13) . .
N4 C68 H68A 107.7 . .
C69 C68 H68A 107.7 . .
N4 C68 H68B 107.7 . .
C69 C68 H68B 107.7 . .
H68A C68 H68B 107.1 . .
C68 C69 C70 111.2(14) . .
C68 C69 H69A 109.4 . .
C70 C69 H69A 109.4 . .
C68 C69 H69B 109.4 . .
C70 C69 H69B 109.4 . .
H69A C69 H69B 108.0 . .
C71 C70 C69 111.6(15) . .
C71 C70 H70A 109.3 . .
C69 C70 H70A 109.3 . .
C71 C70 H70B 109.3 . .
C69 C70 H70B 109.3 . .
H70A C70 H70B 108.0 . .
C70 C71 H71A 109.5 . .
C70 C71 H71B 109.5 . .
H71A C71 H71B 109.5 . .
C70 C71 H71C 109.5 . .
H71A C71 H71C 109.5 . .
H71B C71 H71C 109.5 . .
O50 C72 C73 116(2) . .
O50 C72 H72A 121.8 . .
C73 C72 H72A 121.8 . .
C72 C73 N5 117(2) . .
C72 C73 H73A 108.0 . .
N5 C73 H73A 108.0 . .
C72 C73 H73B 108.0 . .
N5 C73 H73B 108.0 . .
H73A C73 H73B 107.3 . .
O51 C74 C75 116(2) . .
O51 C74 H74A 108.3 . .
C75 C74 H74A 108.3 . .
O51 C74 H74B 108.3 . .
C75 C74 H74B 108.3 . .
H74A C74 H74B 107.4 . .
C74 C75 N5 111(2) . .
C74 C75 C76A 160(3) . .
N5 C75 C76A 50.0(17) . .
C74 C75 H75A 94.6 . .
N5 C75 H75A 94.6 . .
C76A C75 H75A 94.6 . .
N5 C76A C77A 108(3) . .
N5 C76A C75 52.3(15) . .
C77A C76A C75 149(3) . .
N5 C76A H76A 104.3 . .
C77A C76A H76A 104.3 . .
C75 C76A H76A 104.3 . .
C76A C77A C78A 111(2) . .
C76A C77A H77A 109.5 . .
C78A C77A H77A 109.5 . .
C76A C77A H77B 109.5 . .
C78A C77A H77B 109.5 . .
H77A C77A H77B 108.1 . .
C77A C78A C79A 108(2) . .
C77A C78A H78A 110.1 . .
C79A C78A H78A 110.1 . .
C77A C78A H78B 110.1 . .
C79A C78A H78B 110.1 . .
H78A C78A H78B 108.4 . .
C78A C79A H79A 109.5 . .
C78A C79A H79B 109.5 . .
H79A C79A H79B 109.5 . .
C78A C79A H79C 109.5 . .
H79A C79A H79C 109.5 . .
H79B C79A H79C 109.5 . .
C77B C76B N5 113(3) . .
C77B C76B H76B 108.9 . .
N5 C76B H76B 108.9 . .
C77B C76B H76C 108.9 . .
N5 C76B H76C 108.9 . .
H76B C76B H76C 107.7 . .
C76B C77B C79B 112(2) . .
C76B C77B H77C 109.3 . .
C79B C77B H77C 109.3 . .
C76B C77B H77D 109.3 . .
C79B C77B H77D 109.3 . .
H77C C77B H77D 107.9 . .
C77B C79B C78B 112(2) . .
C77B C79B H79D 109.3 . .
C78B C79B H79D 109.3 . .
C77B C79B H79E 109.3 . .
C78B C79B H79E 109.3 . .
H79D C79B H79E 108.0 . .
C79B C78B H78C 109.5 . .
C79B C78B H78D 109.5 . .
H78C C78B H78D 109.5 . .
C79B C78B H78E 109.5 . .
H78C C78B H78E 109.5 . .
H78D C78B H78E 109.5 . .
Zr6 O1 Zr6 111.2(3) 2_655 .
Zr5 O2 Zr4 111.4(3) . 2_655
Zr4 O3 Zr5 112.0(3) 2_655 .
Zr1 O4 Zr3 116.3(3) . .
Zr1 O4 Zr6 117.9(3) . .
Zr3 O4 Zr6 117.8(4) . .
Zr5 O5 Zr6 108.7(3) . .
Zr5 O5 Zr3 100.9(3) . .
Zr6 O5 Zr3 100.5(3) . .
Zr2 O6 Zr1 117.4(3) . .
Zr2 O6 Zr4 117.7(4) . .
Zr1 O6 Zr4 117.8(3) . .
Zr5 O7 Zr4 108.8(3) . .
Zr5 O7 Zr2 101.1(3) . .
Zr4 O7 Zr2 100.7(3) . .
Zr2 O8 Zr3 116.6(3) . .
Zr2 O8 Zr5 115.5(3) . .
Zr3 O8 Zr5 115.2(3) . .
Zr6 O9 Zr4 109.0(3) . .
Zr6 O9 Zr1 100.5(3) . .
Zr4 O9 Zr1 99.8(3) . .
Zr6 O10 Zr5 114.7(3) . .
Zr6 O10 Zr4 113.4(3) . .
Zr5 O10 Zr4 114.7(3) . .
Zr2 O11 Zr3 104.3(3) . .
Zr2 O11 Zr1 99.3(3) . .
Zr3 O11 Zr1 98.7(3) . .
C1 O12 Zr3 131.4(9) . .
C1 O13 Zr6 133.9(9) . .
C4 O14 Zr3 134.5(7) . .
C4 O15 Zr5 132.6(8) . .
C7 O16 Zr3 135.8(9) . .
C7 O17 Co1 109.5(9) . .
C10 O18 Zr2 140.3(9) . .
C10 O19 Co1 115.7(9) . .
C13 O20 Zr5 132.8(8) . .
C13 O21 Zr2 134.8(8) . .
C16 O22 Zr2 134.1(8) . .
C16 O23 Zr4 134.3(8) . .
C19 O24 Zr4 134.0(9) . .
C19 O25 Zr1 133.8(8) . .
C22 O26 Zr3 134.5(9) . .
C22 O27 Zr1 131.0(8) . .
C25 O28 Zr1 134.3(10) . .
C25 O29 Zr6 132.6(11) . .
C28 O30 Zr1 131.8(9) . .
C28 O31 Zr2 135.0(9) . .
C31 O33 Co1 131.9(13) . .
Zr9 O34 Co2 130.9(4) 2_656 .
Zr9 O34 Zr7 103.8(3) 2_656 .
Co2 O34 Zr7 97.4(3) . .
Zr9 O34 Zr8 104.1(3) 2_656 .
Co2 O34 Zr8 112.9(4) . .
Zr7 O34 Zr8 104.1(4) . .
Zr8 O35 Zr9 112.2(3) . .
Zr8 O35 Zr7 111.0(4) . .
Zr9 O35 Zr7 110.7(3) . .
Zr7 O36 Co3 131.9(4) . 2_656
Zr7 O36 Zr7 104.9(4) . 2_656
Co3 O36 Zr7 111.9(4) 2_656 2_656
Zr7 O36 Zr9 103.7(3) . 2_656
Co3 O36 Zr9 96.1(4) 2_656 2_656
Zr7 O36 Zr9 104.5(3) 2_656 2_656
Co4 O37 Zr8 131.2(4) 2_656 .
Co4 O37 Zr9 112.4(3) 2_656 2_656
Zr8 O37 Zr9 104.0(3) . 2_656
Co4 O37 Zr8 96.9(3) 2_656 2_656
Zr8 O37 Zr8 104.2(3) . 2_656
Zr9 O37 Zr8 104.7(3) 2_656 2_656
C38 O38 Zr7 135.7(14) . .
C38 O39 Co3 132.7(13) . .
C41 O40 Co4 132.5(10) . .
C41 O41 Zr9 136.3(9) . .
C44 O42 Zr9 137.7(10) . .
C44 O43 Co4 125.2(9) . .
C47 O44 Zr7 141.0(11) . .
C47 O45 Co3 125.7(13) . .
C50 O46 Zr8 141.4(10) . .
C50 O47 Co2 125.5(9) . .
C53 O48 Zr8 135.8(9) . .
C53 O49 Co2 131.3(9) . .
C72 O50 Co3 114.9(13) . .
C74 O51 Co3 112.8(11) . .
C74 O51 Zr9 137.5(12) . .
Co3 O51 Zr9 104.5(5) . .
C64 O52 Co4 109.2(8) . .
C66 O53 Co4 113.4(7) . .
C66 O53 Zr8 139.8(8) . .
Co4 O53 Zr8 104.2(3) . .
C56 O54 Co2 114.9(9) . .
C56 O54 Zr7 136.9(10) . .
Co2 O54 Zr7 104.7(4) . .
C58 O55 Co2 110.0(9) . .
N6 C79 C80 171(8) . .
C79 C80 H80A 109.5 . .
C79 C80 H80B 109.5 . .
H80A C80 H80B 109.5 . .
C79 C80 H80C 109.5 . .
H80A C80 H80C 109.5 . .
H80B C80 H80C 109.5 . .
N7 C81 C82 179(8) . .
C81 C82 H82A 109.5 . .
C81 C82 H82B 109.5 . .
H82A C82 H82B 109.5 . .
C81 C82 H82C 109.5 . .
H82A C82 H82C 109.5 . .
H82B C82 H82C 109.5 . .
N8 C83 C84 168(6) . .
C83 C84 H84A 109.5 . .
C83 C84 H84B 109.5 . .
H84A C84 H84B 109.5 . .
C83 C84 H84C 109.5 . .
H84A C84 H84C 109.5 . .
H84B C84 H84C 109.5 . .
N9 C85 C86 172(5) . .
C85 C86 H86A 109.5 . .
C85 C86 H86B 109.5 . .
H86A C86 H86B 109.5 . .
C85 C86 H86C 109.5 . .
H86A C86 H86C 109.5 . .
H86B C86 H86C 109.5 . .
O59 N11 O60 122.4(13) . 2_655
O59 N11 O60 122.4(13) . .
O60 N11 O60 115(3) 2_655 .
O57 N10 O58 125(2) . .
O57 N10 O56 113(2) . .
O58 N10 O56 122(2) . .

loop_
_geom_bond_atom_site_label_1
_geom_bond_atom_site_label_2
_geom_bond_distance
_geom_bond_site_symmetry_2
Co1 O33 1.983(11) .
Co1 O19 2.044(11) .
Co1 O17 2.066(11) .
Co1 N1 2.112(11) .
Co1 N2 2.198(10) .
Co2 O54 2.008(10) .
Co2 O49 2.073(10) .
Co2 O47 2.076(10) .
Co2 O55 2.109(11) .
Co2 O34 2.134(8) .
Co2 N3 2.184(12) .
Co2 Zr7 3.243(2) .
Co3 O51 2.013(11) .
Co3 O45 2.057(11) .
Co3 O50 2.085(11) .
Co3 O39 2.095(15) .
Co3 O36 2.165(8) 2_656
Co3 N5 2.188(19) .
Co3 Zr9 3.236(2) .
Co4 O53 2.004(8) .
Co4 O40 2.054(9) .
Co4 O43 2.095(9) .
Co4 O52 2.108(9) .
Co4 O37 2.118(8) 2_656
Co4 N4 2.166(12) .
Co4 Zr8 3.222(2) .
Zr1 O6 2.051(8) .
Zr1 O4 2.053(7) .
Zr1 O30 2.193(9) .
Zr1 O27 2.195(8) .
Zr1 O25 2.197(8) .
Zr1 O28 2.201(9) .
Zr1 O9 2.345(7) .
Zr1 O11 2.359(7) .
Zr1 Zr3 3.4896(16) .
Zr1 Zr2 3.5053(15) .
Zr1 Zr4 3.5197(15) .
Zr1 Zr6 3.5279(16) .
Zr2 O6 2.051(7) .
Zr2 O8 2.076(7) .
Zr2 O18 2.177(7) .
Zr2 O22 2.199(8) .
Zr2 O11 2.239(8) .
Zr2 O31 2.249(8) .
Zr2 O21 2.256(8) .
Zr2 O7 2.293(7) .
Zr2 Zr4 3.5176(14) .
Zr2 Zr5 3.5217(14) .
Zr2 Zr3 3.5359(15) .
Zr3 O4 2.056(7) .
Zr3 O8 2.079(7) .
Zr3 O16 2.189(8) .
Zr3 O12 2.196(8) .
Zr3 O11 2.240(8) .
Zr3 O14 2.249(8) .
Zr3 O26 2.283(8) .
Zr3 O5 2.307(7) .
Zr3 Zr5 3.5181(14) .
Zr3 Zr6 3.5271(14) .
Zr4 O6 2.059(7) .
Zr4 O3 2.139(7) 2_655
Zr4 O2 2.157(7) 2_655
Zr4 O10 2.195(6) .
Zr4 O24 2.227(8) .
Zr4 O23 2.238(8) .
Zr4 O9 2.256(7) .
Zr4 O7 2.275(7) .
Zr4 Zr5 3.5614(14) 2_655
Zr4 Zr6 3.6626(14) .
Zr5 O8 2.088(7) .
Zr5 O2 2.155(7) .
Zr5 O3 2.157(7) .
Zr5 O10 2.192(6) .
Zr5 O15 2.221(7) .
Zr5 O20 2.225(7) .
Zr5 O5 2.257(7) .
Zr5 O7 2.268(7) .
Zr5 Zr4 3.5614(14) 2_655
Zr6 O4 2.064(7) .
Zr6 O1 2.157(8) 2_655
Zr6 O1 2.158(7) .
Zr6 O10 2.186(6) .
Zr6 O13 2.219(8) .
Zr6 O29 2.238(8) .
Zr6 O9 2.244(7) .
Zr6 O5 2.280(7) .
Zr6 Zr6 3.562(2) 2_655
Zr7 O54 2.086(9) .
Zr7 O35 2.098(8) .
Zr7 O36 2.120(8) .
Zr7 O36 2.170(9) 2_656
Zr7 O44 2.174(10) .
Zr7 O34 2.183(9) .
Zr7 O38 2.225(9) .
Zr7 Zr9 3.3884(18) 2_656
Zr7 Zr7 3.402(2) 2_656
Zr7 Zr8 3.4439(17) .
Zr7 Zr9 3.4450(19) .
Zr8 O53 2.080(8) .
Zr8 O35 2.080(8) .
Zr8 O37 2.125(7) .
Zr8 O46 2.168(8) .
Zr8 O34 2.184(8) .
Zr8 O37 2.186(8) 2_656
Zr8 O48 2.244(8) .
Zr8 Zr9 3.3949(17) 2_656
Zr8 Zr8 3.403(2) 2_656
Zr8 Zr9 3.4590(17) .
Zr9 O51 2.080(9) .
Zr9 O35 2.089(8) .
Zr9 O34 2.121(8) 2_656
Zr9 O42 2.154(9) .
Zr9 O37 2.184(8) 2_656
Zr9 O36 2.188(9) 2_656
Zr9 O41 2.236(10) .
Zr9 Zr7 3.3882(18) 2_656
Zr9 Zr8 3.3948(17) 2_656
N1 C34 1.160(18) .
N2 C37 1.321(15) .
N2 C36 1.351(15) .
N3 C59 1.48(2) .
N3 C57 1.47(2) .
N3 C60 1.497(19) .
N4 C65 1.468(19) .
N4 C67 1.479(18) .
N4 C68 1.488(19) .
N5 C73 1.46(3) .
N5 C76A 1.48(4) .
N5 C75 1.53(3) .
N5 C76B 1.56(5) .
C1 O13 1.257(18) .
C1 O12 1.270(19) .
C1 C2 1.53(2) .
C2 C3 1.57(3) .
C2 H2A 0.9900 .
C2 H2B 0.9900 .
C3 H3A 0.9800 .
C3 H3B 0.9800 .
C3 H3C 0.9800 .
C4 O14 1.263(15) .
C4 O15 1.270(15) .
C4 C5 1.512(17) .
C5 C6 1.533(19) .
C5 H5A 0.9900 .
C5 H5B 0.9900 .
C6 H6A 0.9800 .
C6 H6B 0.9800 .
C6 H6C 0.9800 .
C7 O17 1.239(16) .
C7 O16 1.294(15) .
C7 C8 1.52(2) .
C8 C9 1.487(19) .
C8 H8A 0.9900 .
C8 H8B 0.9900 .
C9 H9A 0.9800 .
C9 H9B 0.9800 .
C9 H9C 0.9800 .
C10 O19 1.247(17) .
C10 O18 1.264(16) .
C10 C11 1.49(2) .
C11 C12 1.53(2) .
C11 H11A 0.9900 .
C11 H11B 0.9900 .
C12 H12A 0.9800 .
C12 H12B 0.9800 .
C12 H12C 0.9800 .
C13 O21 1.249(15) .
C13 O20 1.272(16) .
C13 C14 1.52(2) .
C14 C15 1.45(2) .
C14 H14A 0.9900 .
C14 H14B 0.9900 .
C15 H15A 0.9800 .
C15 H15B 0.9800 .
C15 H15C 0.9800 .
C16 O23 1.247(15) .
C16 O22 1.261(15) .
C16 C17 1.493(19) .
C17 C18 1.50(2) .
C17 H17A 0.9900 .
C17 H17B 0.9900 .
C18 H18A 0.9800 .
C18 H18B 0.9800 .
C18 H18C 0.9800 .
C19 O24 1.256(17) .
C19 O25 1.283(18) .
C19 C20 1.52(2) .
C20 C21 1.48(2) .
C20 H20A 0.9900 .
C20 H20B 0.9900 .
C21 H21A 0.9800 .
C21 H21B 0.9800 .
C21 H21C 0.9800 .
C22 O26 1.246(17) .
C22 O27 1.288(17) .
C22 C23 1.50(2) .
C23 C24 1.51(2) .
C23 H23A 0.9900 .
C23 H23B 0.9900 .
C24 H24A 0.9800 .
C24 H24B 0.9800 .
C24 H24C 0.9800 .
C25 O28 1.24(2) .
C25 O29 1.29(2) .
C25 C26 1.54(2) .
C26 C27 1.57(3) .
C26 H26A 0.9900 .
C26 H26B 0.9900 .
C27 H27A 0.9800 .
C27 H27B 0.9800 .
C27 H27C 0.9800 .
C28 O31 1.255(17) .
C28 O30 1.276(18) .
C28 C29 1.51(2) .
C29 C30 1.51(2) .
C29 H29A 0.9900 .
C29 H29B 0.9900 .
C30 H30A 0.9800 .
C30 H30B 0.9800 .
C30 H30C 0.9800 .
C31 O32 1.21(2) .
C31 O33 1.26(2) .
C31 C32 1.41(3) .
C32 C33 1.80(4) .
C32 H32A 0.9900 .
C32 H32B 0.9900 .
C33 H33A 0.9800 .
C33 H33B 0.9800 .
C33 H33C 0.9800 .
C34 C35 1.44(2) .
C36 C37 1.385(17) 7_656
C37 C36 1.385(17) 7_656
C38 O38 1.24(3) .
C38 O39 1.26(3) .
C38 C39 1.52(3) .
C39 C40 1.39(3) .
C39 H39A 0.9900 .
C39 H39B 0.9900 .
C40 H40A 0.9800 .
C40 H40B 0.9800 .
C40 H40C 0.9800 .
C41 O40 1.239(17) .
C41 O41 1.266(18) .
C41 C42 1.51(2) .
C42 C43 1.50(2) .
C42 H42A 0.9900 .
C42 H42B 0.9900 .
C43 H43A 0.9800 .
C43 H43B 0.9800 .
C43 H43C 0.9800 .
C44 O42 1.235(18) .
C44 O43 1.265(19) .
C44 C45 1.49(2) .
C45 C46 1.47(2) .
C45 H45A 0.9900 .
C45 H45B 0.9900 .
C46 H46A 0.9800 .
C46 H46B 0.9800 .
C46 H46C 0.9800 .
C47 O45 1.23(2) .
C47 O44 1.26(2) .
C47 C48 1.55(2) .
C48 C49 1.36(3) .
C48 H48A 0.9500 .
C49 H49A 0.9800 .
C49 H49B 0.9800 .
C49 H49C 0.9800 .
C50 O47 1.239(19) .
C50 O46 1.255(17) .
C50 C51 1.52(2) .
C51 C52 1.49(2) .
C51 H51A 0.9900 .
C51 H51B 0.9900 .
C52 H52A 0.9800 .
C52 H52B 0.9800 .
C52 H52C 0.9800 .
C53 O49 1.248(17) .
C53 O48 1.266(16) .
C53 C54 1.51(2) .
C54 C55 1.49(2) .
C54 H54A 0.9500 .
C55 H55A 0.9800 .
C55 H55B 0.9800 .
C55 H55C 0.9800 .
C56 O54 1.435(15) .
C56 C57 1.54(2) .
C56 H56A 0.9900 .
C56 H56B 0.9900 .
C57 H57A 0.9900 .
C57 H57B 0.9900 .
C58 O55 1.435(18) .
C58 C59 1.51(2) .
C58 H58A 0.9900 .
C58 H58B 0.9900 .
C59 H59A 0.9900 .
C59 H59B 0.9900 .
C60 C61 1.510(16) .
C60 H60A 0.9900 .
C60 H60B 0.9900 .
C61 C62 1.539(19) .
C61 H61A 0.9900 .
C61 H61B 0.9900 .
C62 C63 1.560(18) .
C62 H62A 0.9900 .
C62 H62B 0.9900 .
C63 H63A 0.9800 .
C63 H63B 0.9800 .
C63 H63C 0.9800 .
C64 O52 1.427(17) .
C64 C65 1.509(19) .
C64 H64A 0.9900 .
C64 H64B 0.9900 .
C65 H65A 0.9900 .
C65 H65B 0.9900 .
C66 O53 1.427(15) .
C66 C67 1.505(19) .
C66 H66A 0.9900 .
C66 H66B 0.9900 .
C67 H67A 0.9900 .
C67 H67B 0.9900 .
C68 C69 1.498(17) .
C68 H68A 0.9900 .
C68 H68B 0.9900 .
C69 C70 1.548(19) .
C69 H69A 0.9900 .
C69 H69B 0.9900 .
C70 C71 1.541(18) .
C70 H70A 0.9900 .
C70 H70B 0.9900 .
C71 H71A 0.9800 .
C71 H71B 0.9800 .
C71 H71C 0.9800 .
C72 O50 1.35(3) .
C72 C73 1.42(3) .
C72 H72A 0.9500 .
C73 H73A 0.9900 .
C73 H73B 0.9900 .
C74 O51 1.39(2) .
C74 C75 1.43(3) .
C74 H74A 0.9900 .
C74 H74B 0.9900 .
C75 C76A 1.89(4) .
C75 H75A 1.0000 .
C76A C77A 1.50(2) .
C76A H76A 1.0000 .
C77A C78A 1.55(2) .
C77A H77A 0.9900 .
C77A H77B 0.9900 .
C78A C79A 1.57(2) .
C78A H78A 0.9900 .
C78A H78B 0.9900 .
C79A H79A 0.9800 .
C79A H79B 0.9800 .
C79A H79C 0.9800 .
C76B C77B 1.50(2) .
C76B H76B 0.9900 .
C76B H76C 0.9900 .
C77B C79B 1.55(2) .
C77B H77C 0.9900 .
C77B H77D 0.9900 .
C79B C78B 1.56(2) .
C79B H79D 0.9900 .
C79B H79E 0.9900 .
C78B H78C 0.9800 .
C78B H78D 0.9800 .
C78B H78E 0.9800 .
O1 Zr6 2.157(8) 2_655
O2 Zr4 2.157(7) 2_655
O3 Zr4 2.139(7) 2_655
O34 Zr9 2.121(8) 2_656
O36 Co3 2.165(8) 2_656
O36 Zr7 2.170(9) 2_656
O36 Zr9 2.188(9) 2_656
O37 Co4 2.118(8) 2_656
O37 Zr9 2.184(8) 2_656
O37 Zr8 2.186(7) 2_656
N6 C79 1.11(3) .
C79 C80 1.34(3) .
C80 H80A 0.9800 .
C80 H80B 0.9800 .
C80 H80C 0.9800 .
N7 C81 1.11(3) .
C81 C82 1.35(3) .
C82 H82A 0.9800 .
C82 H82B 0.9800 .
C82 H82C 0.9800 .
N8 C83 1.11(3) .
C83 C84 1.35(3) .
C84 H84A 0.9800 .
C84 H84B 0.9800 .
C84 H84C 0.9800 .
N9 C85 1.10(3) .
C85 C86 1.35(3) .
C86 H86A 0.9800 .
C86 H86B 0.9800 .
C86 H86C 0.9800 .
N11 O59 1.198(16) .
N11 O60 1.199(14) 2_655
N11 O60 1.199(14) .
N10 O57 1.191(15) .
N10 O58 1.207(14) .
N10 O56 1.222(15) .
